data_4124245
loop_
_publ_author_name
'Zhang, Gen'
'Gil-Ram\'irez, Guzm\'an'
'Markevicius, Augustinas'
'Browne, Colm'
'Vitorica-Yrezabal, I\~nigo J'
'Leigh, David A.'

_publ_section_title
;
 Lanthanide Template Synthesis of Trefoil Knots of Single Handedness.
;
_journal_issue 32
_journal_name_full 'Journal of the American Chemical Society'
_journal_page_first 10437
_journal_page_last 10442
_journal_paper_doi 10.1021/jacs.5b07069
_journal_volume 137
_journal_year 2015
_chemical_absolute_configuration ad
_chemical_formula_moiety 'C117.36 H116.64 F1.09 Lu N9 O13.09 S0.36, 2.64(C F3 O3 S), C4 H10 O, 0.64(C H4 O)'
_chemical_formula_sum 'C124.63 H129.15 F9 Lu N9 O22.63 S3'
_chemical_formula_weight 2557.31
_space_group_crystal_system orthorhombic
_space_group_IT_number 19
_space_group_name_Hall 'P 2ac 2ab'
_space_group_name_H-M_alt 'P 21 21 21'
_symmetry_space_group_name_Hall 'P 2ac 2ab'
_symmetry_space_group_name_H-M 'P 21 21 21'
_atom_sites_solution_hydrogens geom
_atom_sites_solution_primary direct
_audit_creation_date 2015-01-21
_audit_creation_method
;
Olex2 1.2
(compiled 2014.05.21 svn.r2940 for OlexSys, GUI svn.r4846)
;
_cell_angle_alpha 90
_cell_angle_beta 90
_cell_angle_gamma 90
_cell_formula_units_Z 4
_cell_length_a 17.7797(4)
_cell_length_b 22.7717(4)
_cell_length_c 31.2128(7)
_cell_measurement_reflns_used 25362
_cell_measurement_temperature 100(2)
_cell_measurement_theta_max 74.5210
_cell_measurement_theta_min 2.4020
_cell_volume 12637.3(5)
_computing_cell_refinement
;
CrysAlisPro, Agilent Technologies,
Version 1.171.37.33 (release 27-03-2014 CrysAlis171 .NET)
(compiled Mar 27 2014,17:12:48)
;
_computing_data_collection
;
CrysAlisPro, Agilent Technologies,
Version 1.171.37.33 (release 27-03-2014 CrysAlis171 .NET)
(compiled Mar 27 2014,17:12:48)
;
_computing_data_reduction
;
CrysAlisPro, Agilent Technologies,
Version 1.171.37.33 (release 27-03-2014 CrysAlis171 .NET)
(compiled Mar 27 2014,17:12:48)
;
_computing_molecular_graphics 'Olex2 (Dolomanov et al., 2009)'
_computing_publication_material 'Olex2 (Dolomanov et al., 2009)'
_computing_structure_refinement 'ShelXL (Sheldrick, 2008)'
_computing_structure_solution 'ShelXS (Sheldrick, 2008)'
_diffrn_ambient_temperature 100(2)
_diffrn_detector 'CCD plate'
_diffrn_measured_fraction_theta_full 0.997
_diffrn_measured_fraction_theta_max 0.996
_diffrn_measurement_details
;
  1 omega   78.82  260.32   1.5000    7.5000
omega____ theta____ kappa____ phi______ frames
    -      107.8559   73.8672   42.6420 121

  2 omega   79.77  261.27   1.5000    7.5000
omega____ theta____ kappa____ phi______ frames
    -      108.8140   73.8672 -143.5789 121

  3 phi   -187.53  170.82   1.4994    7.5000
omega____ theta____ kappa____ phi______ frames
 -50.7813  -39.9910   73.8672     -     239

  4 omega -106.71   73.29   1.5000    7.5000
omega____ theta____ kappa____ phi______ frames
    -      -77.6710   73.8672   81.0288 120

  5 omega   80.61  262.11   1.5000    7.5000
omega____ theta____ kappa____ phi______ frames
    -      109.6490   73.8672  -17.2547 121

  6 omega   83.20  264.70   1.5000    7.5000
omega____ theta____ kappa____ phi______ frames
    -      112.2409   73.8672   58.2247 121
;
_diffrn_measurement_device 'abstract diffractometer'
_diffrn_measurement_device_type 'Saxi-CrysAlisPro-abstract goniometer imported SAXI images'
_diffrn_measurement_method '\w and \p scans'
_diffrn_orient_matrix_UB_11 -0.0650744000
_diffrn_orient_matrix_UB_12 -0.0293076000
_diffrn_orient_matrix_UB_13 -0.0245595000
_diffrn_orient_matrix_UB_21 -0.0430385000
_diffrn_orient_matrix_UB_22 -0.0084919000
_diffrn_orient_matrix_UB_23 0.0423463000
_diffrn_orient_matrix_UB_31 -0.0377330000
_diffrn_orient_matrix_UB_32 0.0604203000
_diffrn_orient_matrix_UB_33 -0.0060155000
_diffrn_radiation_monochromator graphite
_diffrn_radiation_probe x-ray
_diffrn_radiation_type CuK\a
_diffrn_radiation_wavelength 1.54184
_diffrn_reflns_av_R_equivalents 0.0397
_diffrn_reflns_av_unetI/netI 0.0329
_diffrn_reflns_laue_measured_fraction_full 0.997
_diffrn_reflns_laue_measured_fraction_max 0.996
_diffrn_reflns_limit_h_max 21
_diffrn_reflns_limit_h_min -21
_diffrn_reflns_limit_k_max 27
_diffrn_reflns_limit_k_min -26
_diffrn_reflns_limit_l_max 33
_diffrn_reflns_limit_l_min -37
_diffrn_reflns_number 71305
_diffrn_reflns_point_group_measured_fraction_full 0.991
_diffrn_reflns_point_group_measured_fraction_max 0.990
_diffrn_reflns_theta_full 67.684
_diffrn_reflns_theta_max 68.251
_diffrn_reflns_theta_min 2.402
_diffrn_source 'Enhance (Cu) X-ray Source'
_exptl_absorpt_coefficient_mu 2.663
_exptl_absorpt_correction_T_max 1.00000
_exptl_absorpt_correction_T_min 0.61676
_exptl_absorpt_correction_type multi-scan
_exptl_absorpt_process_details
;
CrysAlisPro, Agilent Technologies,
Version 1.171.37.33 (release 27-03-2014 CrysAlis171 .NET)
(compiled Mar 27 2014,17:12:48)
Empirical absorption correction using spherical harmonics,
 implemented in SCALE3 ABSPACK scaling algorithm.
;
_exptl_crystal_colour 'clear brownish colourless'
_exptl_crystal_colour_lustre clear
_exptl_crystal_colour_modifier brownish
_exptl_crystal_colour_primary colourless
_exptl_crystal_density_diffrn 1.344
_exptl_crystal_description block
_exptl_crystal_F_000 5284
_exptl_crystal_size_max 0.5
_exptl_crystal_size_mid 0.3
_exptl_crystal_size_min 0.3
_refine_diff_density_max 1.360
_refine_diff_density_min -0.797
_refine_diff_density_rms 0.106
_refine_ls_abs_structure_details
;
 Flack x determined using 7267 quotients [(I+)-(I-)]/[(I+)+(I-)]
 (Parsons, Flack and Wagner, Acta Cryst. B69 (2013) 249-259).
;
_refine_ls_abs_structure_Flack 0.002(4)
_refine_ls_extinction_method none
_refine_ls_goodness_of_fit_ref 1.039
_refine_ls_hydrogen_treatment constr
_refine_ls_matrix_type full
_refine_ls_number_parameters 1442
_refine_ls_number_reflns 22915
_refine_ls_number_restraints 1623
_refine_ls_restrained_S_all 1.059
_refine_ls_R_factor_all 0.0864
_refine_ls_R_factor_gt 0.0704
_refine_ls_shift/su_max 0.001
_refine_ls_shift/su_mean 0.000
_refine_ls_structure_factor_coef Fsqd
_refine_ls_weighting_details 'w=1/[\s^2^(Fo^2^)+(0.1486P)^2^+5.0658P] where P=(Fo^2^+2Fc^2^)/3'
_refine_ls_weighting_scheme calc
_refine_ls_wR_factor_gt 0.1965
_refine_ls_wR_factor_ref 0.2147
_reflns_Friedel_coverage 0.839
_reflns_friedel_fraction_full 0.984
_reflns_friedel_fraction_max 0.982
_reflns_number_gt 18244
_reflns_number_total 22915
_reflns_threshold_expression 'I > 2\s(I)'
_cod_data_source_file ja5b07069_si_003.cif
_cod_data_source_block xdl21
_cod_depositor_comments 'Adding full bibliography for 4124245--4124246.cif.'
_cod_database_code 4124245
_shelxl_version_number 2014/6
_shelx_space_group_comment
;
The symmetry employed for this shelxl refinement is uniquely defined
by the following loop, which should always be used as a source of
symmetry information in preference to the above space-group names.
They are only intended as comments.
;
_reflns_odcompleteness_completeness 97.58
_reflns_odcompleteness_iscentric 1
_reflns_odcompleteness_theta 74.25
_olex2_refinement_description
;
1. Fixed Uiso
 At 1.2 times of:
  All C(H) groups, All C(H,H) groups, All C(H,H,H,H) groups, All N(H) groups
 At 1.5 times of:
  All C(H,H,H) groups, All O(H) groups
2. Restrained distances
 O1D-C2N
 1.45 with sigma of 0.02
 C3B-C3C
 1.54 with sigma of 0.02
 C3B-O1D
 2.4 with sigma of 0.02
 C3B-C2V
 2.4 with sigma of 0.02
 C3C-C2V
 1.54 with sigma of 0.02
 C2V-C31
 1.3 with sigma of 0.02
 C3C-C31
 2.4 with sigma of 0.02
 C3U-O3Q
 2.4 with sigma of 0.02
 O3Q-C2F
 1.45 with sigma of 0.02
 O1D-C3J
 1.45 with sigma of 0.02
 C3J-C2N
 2.4 with sigma of 0.02
 C3J-C3B
 1.54 with sigma of 0.02
 C3J-C2N
 2.4 with sigma of 0.02
 C3J-C3B
 1.54 with sigma of 0.02
 C3C-C3J
 2.4 with sigma of 0.02
 C3E-C1R
 2.4 with sigma of 0.02
 O3G-C28
 1.4 with sigma of 0.02
 C2S-O13A
 2.55 with sigma of 0.02
 O11A-C2S
 2.55 with sigma of 0.02
 O10A-C2S
 2.55 with sigma of 0.02
 O10A-O11A
 2.45 with sigma of 0.02
 O11A-O13A
 2.45 with sigma of 0.02
 O10A-O13A
 2.45 with sigma of 0.02
 F15A-S1A
 2.6 with sigma of 0.02
 F7A-S1A
 2.6 with sigma of 0.02
 F7A-O13A
 3 with sigma of 0.02
 O10A-F7A
 3 with sigma of 0.02
 F15A-O13A
 3 with sigma of 0.02
 F15A-O11A
 3 with sigma of 0.02
 C3U-C4C
 1.54 with sigma of 0.02
 C4C-O3Q
 1.45 with sigma of 0.02
 C2V-C30
 2.4 with sigma of 0.02
 C31-C30
 1.54 with sigma of 0.02
 C30-C4C
 2.4 with sigma of 0.02
 C1W-C3I
 1.54 with sigma of 0.02
 C30-C3U
 1.54 with sigma of 0.02
 C4A-C3W
 1.33 with sigma of 0.02
 O3L-C1D
 2.4 with sigma of 0.02
 O3L-C3R
 2.4 with sigma of 0.02
 O3L-C3N
 1.45 with sigma of 0.02
 C28-C1T
 1.54 with sigma of 0.02
 C4A-C20
 1.54 with sigma of 0.02
 C20-C3W
 2.4 with sigma of 0.02
 C28-C1T
 1.54 with sigma of 0.02
 C1T-O3G
 2.4 with sigma of 0.02
 C1T-C20
 2.4 with sigma of 0.02
 C20-C4A
 1.3 with sigma of 0.02
 C3Y-C1R
 1.54 with sigma of 0.02
 C3Y-C1R
 1.54 with sigma of 0.02
 F12B-F15B
 2.35 with sigma of 0.02
 C4K-F12B
 1.35 with sigma of 0.02
 F15B-C4K
 1.35 with sigma of 0.02
 O10B-C4K
 2.6 with sigma of 0.02
 O11B-C4K
 2.6 with sigma of 0.02
 O11B-O10B
 2.4 with sigma of 0.02
 O13B-C4K
 2.6 with sigma of 0.02
 O13B-O10B
 2.4 with sigma of 0.02
 O13B-O11B
 2.4 with sigma of 0.02
 O13B-C4K
 2.6 with sigma of 0.02
 S1B-F15B
 2.6 with sigma of 0.02
 S1B-F12B
 2.6 with sigma of 0.02
 S1B-F7B
 2.6 with sigma of 0.02
 F7B-F12B
 2.35 with sigma of 0.02
 F7B-F15B
 2.35 with sigma of 0.02
 F7B-C4K
 1.35 with sigma of 0.02
 S1B-C4K
 1.9 with sigma of 0.02
 O3R-C4H
 1.45 with sigma of 0.02
 C16X-O3R
 1.45 with sigma of 0.02
 C16X-C4H
 2.4 with sigma of 0.02
 C4D-C16X
 2.4 with sigma of 0.02
 C30X-C16X
 1.54 with sigma of 0.02
 C30X-O3R
 2.4 with sigma of 0.02
 C13X-C4D
 1.54 with sigma of 0.02
 C13X-C30X
 2.4 with sigma of 0.02
 C35-C13X
 1.3 with sigma of 0.02
 C35-C4D
 2.4 with sigma of 0.02
 C21X-C35
 1.54 with sigma of 0.02
 C21X-C13X
 2.4 with sigma of 0.02
 C32X-C21X
 1.54 with sigma of 0.02
 C32X-C35
 2.4 with sigma of 0.02
 C1VV-C6VV
 1.54 with sigma of 0.02
 C6VV-O4VV
 2.4 with sigma of 0.02
 C1VV-C15V
 2.4 with sigma of 0.02
 O4VV-C15V
 1.45 with sigma of 0.02
 O4VV-C1VV
 1.45 with sigma of 0.02
 C45V-C15V
 1.54 with sigma of 0.02
 C45V-O4VV
 2.4 with sigma of 0.02
 C4D-C30
 1.54 with sigma of 0.02
 C3Q-C3R
 1.54 with sigma of 0.02
 C3Q-O3L
 1.54 with sigma of 0.02
 C3Q-C3N
 2.4 with sigma of 0.02
 C1T-C10E
 1.54 with sigma of 0.02
 C28-C10E
 2.4 with sigma of 0.02
 C20-C10E
 1.54 with sigma of 0.02
 C22-C28
 2.4 with sigma of 0.02
 C3M-C1W
 2.4 with sigma of 0.02
 C1W-C5
 1.54 with sigma of 0.02
 C3M-C3Y
 2.4 with sigma of 0.02
 C1R-C5
 2.4 with sigma of 0.02
 C3M-C3Y
 2.4 with sigma of 0.02
 C3M-C3Y
 2.4 with sigma of 0.02
 C1R-C5
 2.4 with sigma of 0.02
 C3M-C1R
 1.33 with sigma of 0.02
 C5-C3I
 2.4 with sigma of 0.02
 C5-C3M
 1.54 with sigma of 0.02
 C5-C1R
 2.4 with sigma of 0.02
 F12A-S1A
 2.6 with sigma of 0.02
 F12A-O10A
 3 with sigma of 0.02
 F12A-O11A
 3 with sigma of 0.02
 S4-O24 \\sim S4-O40 \\sim S4-O36 \\sim S2-O9 \\sim S2-O3 \\sim S2-O8
 with sigma of 0.02
 O13A-O11A \\sim O11A-O10A \\sim O10A-O13A
 with sigma of 0.02
 C3N-C1D \\sim C1A-C1 \\sim C1Z-C1E \\sim C50-C39 \\sim C1O-C1B \\sim C21-C1P
\\sim C2Z-C15
 with sigma of 0.02
 S1A-O10A \\sim S1A-O13A \\sim S1A-O11A \\sim S1B-O13B \\sim S1B-O10B \\sim
S1B-O11B
 with sigma of 0.02
 F7A-F12A \\sim F12A-F15A \\sim F15A-F7A
 with sigma of 0.02
 S1A-F7A \\sim S1A-F15A \\sim S1A-F12A
 with sigma of 0.02
 F1T-C2A \\sim F1X-C2A \\sim F28-C2A \\sim F3L-C2P \\sim F37-C2P \\sim F2-C2P
 with sigma of 0.02
 S2-C2A \\sim S4-C2P
 with sigma of 0.02
 S1A-C2S \\sim S4-C2P \\sim S2-C2A
 with sigma of 0.02
 S1A-O11A \\sim S1A-O10A \\sim S1A-O13A \\sim S4-O24 \\sim S4-O40 \\sim S4-O36
\\sim S2-O8 \\sim S2-O9 ~
 S2-O3
 with sigma of 0.02
 S1B-C4K \\sim S1A-C2S \\sim S4-C2P \\sim S2-C2A
 with sigma of 0.02
 F15A-C2S \\sim F7A-C2S \\sim F12A-C2S \\sim F37-C2P \\sim F3L-C2P \\sim F2-C2P
\\sim F1X-C2A \\sim F1T-
 C2A \\sim F28-C2A
 with sigma of 0.02
 C3A-C27 \\sim C27-C13 \\sim C2C-C13 \\sim C3A-C2Y \\sim C2Y-C2K \\sim C2K-C2C
\\sim C3D-C2C \\sim C47-C3D
 \\sim C47-C2X \\sim C2X-C2W \\sim C2W-C2K
 with sigma of 0.02
3. Restrained planarity
 C45V, C15V, O4VV, C6VV, C1VV
 with sigma of 0.1
 C1D, C3N, O3L, C3Q, C3R
 with sigma of 0.1
 C30, C31, C2V, C3C
 with sigma of 0.1
 C4D, C13X, C35, C21X
 with sigma of 0.1
 C5, C3M, C1R, C3Y
 with sigma of 0.1
4. Uiso/Uaniso restraints and constraints
O1D \\sim C2V \\sim C3B \\sim C3C \\sim C31 \\sim C3J \\sim C3U \\sim C4C \\sim
C30 \\sim O3Q \\sim O3R: within 1.7A with sigma of 0.04 and sigma for terminal
atoms of 0.08
C28 \\sim C1T \\sim C20 \\sim C4A \\sim C3W \\sim C2T \\sim C4 \\sim C3I \\sim
C1W \\sim C5 \\sim C3M \\sim C1R \\sim C3Y \\sim C3E \\sim C1V \\sim C4C \\sim
C16X \\sim C3U \\sim C30X \\sim C30 \\sim C4D \\sim C31 \\sim C13X \\sim C35
\\sim C2V \\sim C3C \\sim C21X \\sim C32X \\sim C3B \\sim C3J: within 1.7A with
sigma of 0.04 and sigma for terminal atoms of 0.08
C2S \\sim O10A \\sim S1A \\sim O11A \\sim O13A \\sim F12A \\sim F7A \\sim F15A
\\sim C4K \\sim F15B \\sim F12B \\sim F7B \\sim S1B \\sim O11B \\sim O13B \\sim
O10B: within 1.7A with sigma of 0.04 and sigma for terminal atoms of 0.08
C3P \\sim C4H \\sim C4I \\sim C4B \\sim C4E \\sim C4G \\sim C4F \\sim C3L \\sim
C3T \\sim C42: within 1.7A with sigma of 0.04 and sigma for terminal atoms of
0.08
C2D \\sim C3L \\sim C2U \\sim C3T \\sim C42 \\sim C2L \\sim C4B \\sim C2J \\sim
C4E \\sim C2O \\sim C4F \\sim C2R \\sim C3X \\sim C4G \\sim C3O \\sim C3P \\sim
C4H \\sim C4I \\sim C3S: within 1.7A with sigma of 0.04 and sigma for terminal
atoms of 0.08
C2Y \\sim C3A \\sim C27 \\sim C13 \\sim C2C \\sim C2K: within 1.7A with sigma
of 0.04 and sigma for terminal atoms of 0.08
Uiso(C45V) = Uiso(C1VV) = Uiso(O4VV) = Uiso(C6VV) = Uiso(C15V) = Uiso(C3R) =
Uiso(C1D) = Uiso(C3N) = Uiso(O3L) = Uiso(C3Q)
Uanis(O13B) = Uanis(O10B) = Uanis(O11B)
5. Rigid body (RIGU) restrains
 C1D, C3N, O3L, C3R
 with sigma for 1-2 distances of 0.002 and sigma for 1-3 distances of 0.002
 O2A, O3G, C4, C2T, C3W, C4A, C20, C1T, C28
 with sigma for 1-2 distances of 0.004 and sigma for 1-3 distances of 0.004
 C29, C33, C3F, C1N, C45, C3H, C3G, C3Z, C22, C3V, O3G, C28, C1T, C20, C4A,
 C3W, C2T, C4, O2A, C2E, C40, C26, C2G, C24, C2Q, C1U, C48, C1Y, C11
 with sigma for 1-2 distances of 0.004 and sigma for 1-3 distances of 0.004
 C4K, F15B, F12B, S1B, O11B, O13B, O10B, F7B
 with sigma for 1-2 distances of 0.004 and sigma for 1-3 distances of 0.004
 C15V, O4VV, C1VV, C6VV
 with sigma for 1-2 distances of 0.004 and sigma for 1-3 distances of 0.004
 O30, C1V, O2T, C3E, C3I, C1R, C3Y, C5, C3M, C1W
 with sigma for 1-2 distances of 0.004 and sigma for 1-3 distances of 0.004
 S1A, O10A, O11A, C2S, O13A, F12A, F7A, F15A
 with sigma for 1-2 distances of 0.004 and sigma for 1-3 distances of 0.004
 F7A, C2S, F15A, F12A, S1A, O10A, O11A, O13A
 with sigma for 1-2 distances of 0.004 and sigma for 1-3 distances of 0.004
 C2A, S2, O8, O9, O3, F28, F1T, F1X
 with sigma for 1-2 distances of 0.004 and sigma for 1-3 distances of 0.004
 C3L, C4F, C4E, C4B, C42, C3T, C4I, C4H, C3P, C4G, O3R, C16X, C30X, C4D, C13X,
 C35, C21X, C32X, C3J
 with sigma for 1-2 distances of 0.004 and sigma for 1-3 distances of 0.004
 C28, C1T, C10E, C20, C4A, C2T, C3W, C4
 with sigma for 1-2 distances of 0.004 and sigma for 1-3 distances of 0.004
6. Others
 Sof(C1D)=Sof(H1DA)=Sof(H1DB)=Sof(H1DC)=Sof(O3L)=Sof(C3N)=Sof(H3NA)=Sof(H3NB)=
 Sof(C3R)=Sof(H3RA)=Sof(H3RB)=Sof(H3RC)=Sof(C3Q)=Sof(H3QA)=Sof(H3QB)=1-FVAR(1)
 Sof(C1VV)=Sof(H1VC)=Sof(H1VD)=Sof(O4VV)=Sof(C6VV)=Sof(H6VA)=Sof(H6VB)=
 Sof(H6VC)=Sof(C15V)=Sof(H15B)=Sof(H15C)=Sof(C45V)=Sof(H45A)=Sof(H45B)=
 Sof(H45C)=FVAR(1)
 Sof(H15A)=Sof(H3JC)=Sof(H3JD)=Sof(C42)=Sof(H42A)=Sof(C3T)=Sof(H3T)=Sof(C3L)=
 Sof(C4F)=Sof(H4F)=Sof(C4E)=Sof(C4B)=Sof(C4I)=Sof(H4I)=Sof(C4H)=Sof(C3P)=
 Sof(H3P)=Sof(C4G)=Sof(H4G)=Sof(O3R)=Sof(C16X)=Sof(H16A)=Sof(H16B)=Sof(C30X)=
 Sof(H30C)=Sof(H30D)=Sof(C4D)=Sof(H4DA)=Sof(H4DB)=Sof(C13X)=Sof(H13X)=Sof(C35)=
 Sof(H35)=Sof(C21X)=Sof(H21A)=Sof(H21B)=Sof(C32X)=Sof(H32A)=Sof(H32B)=1-FVAR(2)
 Sof(H15)=Sof(C3S)=Sof(H3S)=Sof(C2F)=Sof(C3O)=Sof(H3O)=Sof(C3X)=Sof(H3X)=
 Sof(C2O)=Sof(C2J)=Sof(C2L)=Sof(H2L)=Sof(C2U)=Sof(H2U)=Sof(C2D)=Sof(C2R)=
 Sof(H2R)=Sof(C2V)=Sof(H2V)=Sof(C3B)=Sof(H3BA)=Sof(H3BB)=Sof(C3C)=Sof(H3CA)=
 Sof(H3CB)=Sof(C31)=Sof(H31A)=Sof(H3JA)=Sof(H3JB)=Sof(O3Q)=Sof(C3U)=Sof(H3UA)=
 Sof(H3UB)=Sof(C4C)=Sof(H4CA)=Sof(H4CB)=Sof(C30)=Sof(H30A)=Sof(H30B)=FVAR(2)
 Sof(H3A)=Sof(O10)=Sof(H10C)=Sof(C3)=Sof(H3B)=Sof(H3C)=Sof(H3E)=Sof(F15B)=
 Sof(C4K)=Sof(F12B)=Sof(F7B)=Sof(S1B)=Sof(O10B)=Sof(O13B)=Sof(O11B)=1-FVAR(3)
 Sof(O10A)=Sof(S1A)=Sof(O11A)=Sof(C2S)=Sof(O13A)=Sof(F12A)=Sof(F7A)=Sof(F15A)=
 FVAR(3)
7.a :
 C3S(C2F,C3O,C3X,C2O,C2J,C2L,C2U,C2D,C2R,O2T,C2V,C2W,C2X,C2Y,C2Z,C37,C3A,C3B,
 C3C,C3D,C3E,O3G,C3I,F3L,C1,C4,C1P,C1R,C2T,C31,C3J,O3Q,C3U,C3V,C22,C3Z,C3G,C3H,
 C45,C1N,C3F,C33,C29,C3W,C3Y,C4A,C4C,C20,C2A,C1D,C5,C3M,C1W,C30,C1T,C28,O3L,C3N,
 C3R,O10A,S1A,O11A,C2S,O13A,F12A,F7A,F15A,O10,C3,C42,C3T,C3L,C4F,C4E,C4B,C4I,
 C4H,C3P,C4G,O3R,C3Q,F15B,C4K,F12B,F7B,S1B,O10B,O13B,O11B,C16X,C30X,C4D,C13X,
 C35,C21X,C32X,C1VV,O4VV,C6VV,C15V,C45V,C10E)
7.b Ternary CH refined with riding coordinates:
 C15(H15), C15(H15A), C1A(H1A), C21(H21), C1O(H1O), C39(H39), C1Z(H1Z)
7.c Secondary CH2 refined with riding coordinates:
 C1V(H1VA,H1VB), C3B(H3BA,H3BB), C3C(H3CA,H3CB), C3E(H3EA,H3EB), C3I(H3IA,
 H3IB), C4(H4A,H4B), C2T(H2TA,H2TB), C3J(H3JA,H3JB), C3J(H3JC,H3JD), C3U(H3UA,
 H3UB), C3W(H3WA,H3WB), C3Y(H3YA,H3YB), C4C(H4CA,H4CB), C5(H5A,H5B), C1W(H1WA,
 H1WB), C30(H30A,H30B), C1T(H1TA,H1TB), C28(H28A,H28B), C3N(H3NA,H3NB),
 C3Q(H3QA,H3QB), C16X(H16A,H16B), C30X(H30C,H30D), C4D(H4DA,H4DB), C21X(H21A,
 H21B), C32X(H32A,H32B), C1VV(H1VC,H1VD), C15V(H15B,H15C), C10E(H10A,H10B)
7.d Me refined with riding coordinates:
 C1B(H1BA,H1BB,H1BC), C1E(H1EA,H1EB,H1EC), C50(H50A,H50B,H50C), C2Z(H2ZA,H2ZB,
 H2ZC), C1(H1B,H1D,H1E), C1P(H1PA,H1PB,H1PC), C1D(H1DA,H1DB,H1DC), C3R(H3RA,
 H3RB,H3RC), C6VV(H6VA,H6VB,H6VC), C45V(H45A,H45B,H45C)
7.e Aromatic/amide H refined with riding coordinates:
 C19(H19), N22(H22), N31(H31), C38(H38), C41(H41), N42(H42), C43(H43),
 C46(H46), N1(H1), N5(H5), C6(H6), C7(H7), C8(H8), C9(H9), C10(H10), C11(H11),
 C13(H13), C17(H17), C1C(H1C), C1F(H1F), C1G(H1G), C1H(H1H), C26(H26), N1P(H1P),
  C1S(H1S), C40(H40), C1U(H1U), C47(H47), C48(H48), C49(H49), C2H(H2H),
 C2I(H2I), C2M(H2M), C2Q(H2Q), C3S(H3S), C3O(H3O), C3X(H3X), C2L(H2L), C2U(H2U),
  C2R(H2R), C2V(H2V), C2W(H2W), C2Y(H2Y), C37(H37), C3A(H3A), C3D(H3D),
 C1R(H1R), C31(H31A), C3V(H3V), C3Z(H3Z), C3G(H3G), C1N(H1N), C3F(H3F),
 C29(H29), C4A(H4AA), C20(H20), C3M(H3M), C42(H42A), C3T(H3T), C4F(H4F),
 C4I(H4I), C3P(H3P), C4G(H4G), C13X(H13X), C35(H35)
7.f Idealised Me refined as rotating group:
 C3(H3B,H3C,H3E)
7.g Idealised tetrahedral OH refined as rotating group:
 O10(H10C)
;
_olex2_submission_special_instructions 'No special instructions were received'

loop_
_space_group_symop_operation_xyz
'x, y, z'
'-x+1/2, -y, z+1/2'
'x+1/2, -y+1/2, -z'
'-x, y+1/2, -z+1/2'

loop_
_atom_site_label
_atom_site_type_symbol
_atom_site_fract_x
_atom_site_fract_y
_atom_site_fract_z
_atom_site_U_iso_or_equiv
_atom_site_adp_type
_atom_site_occupancy
_atom_site_site_symmetry_order
_atom_site_calc_flag
_atom_site_refinement_flags_posn
_atom_site_refinement_flags_occupancy
_atom_site_disorder_assembly
_atom_site_disorder_group
Lu1 Lu 0.74823(3) 0.50609(2) 0.72551(2) 0.05685(16) Uani 1 1 d . . . .
S2 S 0.7781(2) 0.60899(17) 0.46819(11) 0.0961(10) Uani 1 1 d . . . .
S4 S 0.6302(2) 0.17057(15) 0.67615(14) 0.0977(10) Uani 1 1 d . . . .
O1 O 0.7206(4) 0.5011(3) 0.6534(2) 0.0649(15) Uani 1 1 d . . . .
O2 O 0.8755(4) 0.5058(3) 0.7039(2) 0.0628(15) Uani 1 1 d . . . .
O4 O 0.6352(4) 0.5563(3) 0.7188(2) 0.0690(18) Uani 1 1 d . . . .
O5 O 0.6601(4) 0.4303(3) 0.7231(2) 0.0638(16) Uani 1 1 d . . . .
O6 O 0.8021(4) 0.4600(3) 0.7844(2) 0.0617(16) Uani 1 1 d . . . .
O7 O 0.7970(5) 0.5826(3) 0.76598(19) 0.0704(19) Uani 1 1 d . . . .
O8 O 0.7343(5) 0.5691(4) 0.4437(2) 0.085(2) Uani 1 1 d . . . .
O9 O 0.7756(5) 0.5996(5) 0.5127(2) 0.102(3) Uani 1 1 d . . . .
N10 N 0.7761(4) 0.5952(3) 0.6854(2) 0.0579(18) Uani 1 1 d . . . .
N11 N 0.6710(4) 0.5078(3) 0.7914(2) 0.0586(17) Uani 1 1 d . . . .
C12 C 0.7542(7) 0.3631(4) 0.7033(3) 0.062(2) Uani 1 1 d . . . .
C19 C 0.8365(6) 0.6897(4) 0.6821(3) 0.064(2) Uani 1 1 d . . . .
H19 H 0.8573 0.7219 0.6962 0.077 Uiso 1 1 calc R . . .
N22 N 0.8084(5) 0.4340(4) 0.8538(3) 0.072(2) Uani 1 1 d . . . .
H22 H 0.7854 0.4290 0.8777 0.086 Uiso 1 1 calc R . . .
C23 C 0.7314(5) 0.5399(4) 0.6268(3) 0.062(2) Uani 1 1 d . . . .
O24 O 0.6483(5) 0.2097(4) 0.7103(3) 0.101(3) Uani 1 1 d . . . .
C25 C 0.7723(6) 0.4562(4) 0.8207(3) 0.061(2) Uani 1 1 d . . . .
C27 C 0.7576(10) 0.6562(4) 0.8444(3) 0.100(4) Uani 1 1 d . . . .
F28 F 0.7633(8) 0.7199(5) 0.4844(5) 0.183(5) Uani 1 1 d . . . .
O30 O 0.3674(5) 0.4122(5) 0.9474(3) 0.095(3) Uani 1 1 d . . . .
N31 N 0.8303(7) 0.6763(4) 0.7775(3) 0.088(3) Uani 1 1 d . . . .
H31 H 0.8378 0.7107 0.7670 0.105 Uiso 1 1 calc R . . .
C32 C 0.9092(5) 0.4627(4) 0.6912(3) 0.061(2) Uani 1 1 d . . . .
C34 C 0.8068(6) 0.6417(4) 0.7052(3) 0.064(2) Uani 1 1 d . . . .
O36 O 0.5700(6) 0.1308(5) 0.6855(3) 0.110(3) Uani 1 1 d . . . .
F37 F 0.7752(5) 0.1542(4) 0.6667(4) 0.130(3) Uani 1 1 d . . . .
C38 C 0.4675(6) 0.3976(5) 0.7781(4) 0.074(3) Uani 1 1 d . . . .
H38 H 0.4459 0.4221 0.7577 0.089 Uiso 1 1 calc R . . .
O40 O 0.6254(6) 0.1982(5) 0.6352(4) 0.119(3) Uani 1 1 d . . . .
C41 C 0.5748(5) 0.4898(5) 0.8585(3) 0.066(2) Uani 1 1 d . . . .
H41 H 0.5413 0.4826 0.8808 0.080 Uiso 1 1 calc R . . .
N42 N 0.9798(5) 0.4661(4) 0.6754(4) 0.085(3) Uani 1 1 d . . . .
H42 H 1.0007 0.4351 0.6651 0.102 Uiso 1 1 calc R . . .
C43 C 0.8553(7) 0.3017(4) 0.6830(4) 0.074(3) Uani 1 1 d . . . .
H43 H 0.8752 0.2646 0.6776 0.089 Uiso 1 1 calc R . . .
C44 C 0.8121(6) 0.6324(4) 0.7510(3) 0.063(2) Uani 1 1 d . . . .
C46 C 0.8338(5) 0.6874(4) 0.6378(4) 0.067(2) Uani 1 1 d . . . .
H46 H 0.8555 0.7173 0.6217 0.080 Uiso 1 1 calc R . . .
N50 N 0.7982(5) 0.4107(4) 0.7022(3) 0.063(2) Uani 1 1 d . . . .
N1 N 0.5248(5) 0.5922(5) 0.7427(3) 0.081(3) Uani 1 1 d . . . .
H1 H 0.4934 0.5960 0.7635 0.097 Uiso 1 1 calc R . . .
C2 C 0.8711(6) 0.4040(4) 0.6914(3) 0.063(2) Uani 1 1 d . . . .
N5 N 0.6215(6) 0.3377(4) 0.7126(3) 0.082(3) Uani 1 1 d . . . .
H5 H 0.6338 0.3019 0.7073 0.098 Uiso 1 1 calc R . . .
C6 C 0.6452(6) 0.4666(4) 0.8601(3) 0.066(2) Uani 1 1 d . . . .
H6 H 0.6609 0.4440 0.8833 0.079 Uiso 1 1 calc R . . .
C7 C 0.9011(7) 0.3497(5) 0.6805(3) 0.072(3) Uani 1 1 d . . . .
H7 H 0.9509 0.3461 0.6718 0.086 Uiso 1 1 calc R . . .
C8 C 0.9567(6) 0.5407(6) 0.6026(5) 0.084(3) Uani 1 1 d . . . .
H8 H 0.9406 0.5018 0.6013 0.101 Uiso 1 1 calc R . . .
C9 C 0.5350(7) 0.3252(6) 0.8406(4) 0.083(3) Uani 1 1 d . . . .
H9 H 0.5579 0.3016 0.8610 0.099 Uiso 1 1 calc R . . .
C10 C 0.5521(6) 0.5243(5) 0.8237(3) 0.069(2) Uani 1 1 d . . . .
H10 H 0.5046 0.5415 0.8229 0.082 Uiso 1 1 calc R . . .
C11 C 0.8483(8) 0.3224(6) 0.8200(4) 0.083(3) Uani 1 1 d . . . .
H11 H 0.8007 0.3282 0.8316 0.100 Uiso 1 1 calc R . . .
C13 C 0.7502(11) 0.6168(4) 0.8781(3) 0.098(4) Uani 1 1 d . . . .
H13 H 0.7925 0.5958 0.8865 0.118 Uiso 1 1 calc R . . .
C14 C 0.7709(5) 0.5953(4) 0.6421(3) 0.061(2) Uani 1 1 d . . . .
C15 C 0.5085(7) 0.6197(6) 0.7005(4) 0.090(4) Uani 1 1 d . . . .
H15 H 0.5082 0.5888 0.6787 0.108 Uiso 0.493(10) 1 calc R P A 1
H15A H 0.5091 0.5892 0.6784 0.108 Uiso 0.507(10) 1 calc R P A 2
C16 C 1.0058(6) 0.6576(5) 0.6047(4) 0.075(3) Uani 1 1 d . . . .
C17 C 0.3650(7) 0.4433(6) 0.8758(4) 0.083(3) Uani 1 1 d . . . .
H17 H 0.3279 0.4700 0.8836 0.100 Uiso 1 1 calc R . . .
C18 C 0.3965(6) 0.4068(6) 0.9072(4) 0.077(3) Uani 1 1 d . . . .
C1A C 0.8376(10) 0.6680(6) 0.8227(4) 0.105(5) Uani 1 1 d . . . .
H1A H 0.8667 0.6318 0.8264 0.126 Uiso 1 1 calc R . . .
C1B C 1.1053(7) 0.5068(7) 0.6732(7) 0.121(6) Uani 1 1 d . . . .
H1BA H 1.1333 0.5428 0.6733 0.181 Uiso 1 1 calc R . . .
H1BB H 1.1195 0.4835 0.6975 0.181 Uiso 1 1 calc R . . .
H1BC H 1.1158 0.4855 0.6474 0.181 Uiso 1 1 calc R . . .
C1C C 0.7802(7) 0.3070(5) 0.6933(3) 0.069(3) Uani 1 1 d . . . .
H1C H 0.7483 0.2746 0.6936 0.083 Uiso 1 1 calc R . . .
O1D O 0.9752(7) 0.7698(7) 0.5012(4) 0.144(5) Uani 1 1 d D . . .
C1E C 0.6367(9) 0.4942(7) 0.5286(4) 0.105(5) Uani 1 1 d . . . .
H1EA H 0.6074 0.5296 0.5303 0.158 Uiso 1 1 calc R . . .
H1EB H 0.6753 0.4989 0.5074 0.158 Uiso 1 1 calc R . . .
H1EC H 0.6047 0.4620 0.5208 0.158 Uiso 1 1 calc R . . .
C21 C 0.8867(7) 0.4181(6) 0.8498(4) 0.086(3) Uani 1 1 d . . . .
H21 H 0.9131 0.4502 0.8353 0.103 Uiso 1 1 calc R . . .
C1F C 0.3873(6) 0.4405(6) 0.8343(4) 0.081(3) Uani 1 1 d . . . .
H1F H 0.3658 0.4652 0.8140 0.097 Uiso 1 1 calc R . . .
C1G C 0.7992(5) 0.6414(5) 0.6175(3) 0.064(2) Uani 1 1 d . . . .
H1G H 0.7948 0.6408 0.5878 0.077 Uiso 1 1 calc R . . .
C24 C 0.9362(8) 0.2611(6) 0.7803(4) 0.089(3) Uani 1 1 d . . . .
C1H C 0.9407(6) 0.5787(6) 0.5693(4) 0.083(3) Uani 1 1 d . . . .
H1H H 0.9121 0.5651 0.5464 0.099 Uiso 1 1 calc R . . .
C26 C 0.8080(9) 0.2241(7) 0.7937(5) 0.106(4) Uani 1 1 d . . . .
H26 H 0.7598 0.2274 0.8051 0.127 Uiso 1 1 calc R . . .
C1I C 0.6930(6) 0.4780(4) 0.8258(3) 0.059(2) Uani 1 1 d . . . .
C1J C 0.9653(6) 0.6360(5) 0.5688(4) 0.072(3) Uani 1 1 d . . . .
C1K C 0.6753(6) 0.3785(4) 0.7142(3) 0.065(2) Uani 1 1 d . . . .
C1L C 0.5245(7) 0.3576(5) 0.7660(4) 0.074(3) Uani 1 1 d . . . .
C1M C 0.6033(5) 0.5318(4) 0.7906(3) 0.060(2) Uani 1 1 d . . . .
C1O C 1.0205(6) 0.5205(5) 0.6756(5) 0.084(3) Uani 1 1 d . . . .
H1O H 1.0103 0.5409 0.7026 0.101 Uiso 1 1 calc R . . .
N1P N 0.7139(5) 0.5350(4) 0.5869(3) 0.071(2) Uani 1 1 d . . . .
H1P H 0.7254 0.5621 0.5688 0.085 Uiso 1 1 calc R . . .
C1Q C 0.5873(6) 0.5618(4) 0.7485(3) 0.067(2) Uani 1 1 d . . . .
C36 C 0.9975(6) 0.5609(5) 0.6383(3) 0.066(2) Uani 1 1 d . . . .
C1S C 0.5575(7) 0.3214(5) 0.7976(4) 0.080(3) Uani 1 1 d . . . .
H1S H 0.5946 0.2947 0.7898 0.095 Uiso 1 1 calc R . . .
C39 C 0.5416(7) 0.3521(5) 0.7195(4) 0.080(3) Uani 1 1 d . . . .
H39 H 0.5314 0.3900 0.7059 0.097 Uiso 1 1 calc R . . .
C40 C 0.8335(9) 0.1720(7) 0.7701(5) 0.112(4) Uani 1 1 d . . . .
H40 H 0.7994 0.1416 0.7656 0.135 Uiso 1 1 calc R . . .
F1T F 0.7197(7) 0.6947(5) 0.4239(4) 0.159(4) Uani 1 1 d . . . .
C1U C 0.9873(9) 0.3050(7) 0.7849(5) 0.106(4) Uani 1 1 d . . . .
H1U H 1.0350 0.3000 0.7732 0.127 Uiso 1 1 calc R . . .
C1V C 0.3993(8) 0.3768(8) 0.9793(4) 0.101(4) Uani 1 1 d . . . .
H1VA H 0.4502 0.3896 0.9856 0.121 Uiso 1 1 calc R . . .
H1VB H 0.4010 0.3362 0.9700 0.121 Uiso 1 1 calc R . . .
F1X F 0.6567(6) 0.6648(7) 0.4821(4) 0.167(4) Uani 1 1 d . . . .
C47 C 0.6094(8) 0.5593(9) 0.9511(5) 0.145(8) Uani 1 1 d . . . .
H47 H 0.6044 0.5327 0.9735 0.174 Uiso 1 1 calc R . . .
C48 C 0.9719(7) 0.3560(7) 0.8060(5) 0.095(4) Uani 1 1 d . . . .
H48 H 1.0081 0.3853 0.8080 0.115 Uiso 1 1 calc R . . .
C49 C 1.0216(6) 0.6169(5) 0.6391(4) 0.077(3) Uani 1 1 d . . . .
H49 H 1.0493 0.6298 0.6625 0.093 Uiso 1 1 calc R . . .
C50 C 0.4926(8) 0.3046(6) 0.6969(5) 0.097(4) Uani 1 1 d . . . .
H50A H 0.4404 0.3134 0.7011 0.145 Uiso 1 1 calc R . . .
H50B H 0.5036 0.3045 0.6667 0.145 Uiso 1 1 calc R . . .
H50C H 0.5038 0.2667 0.7087 0.145 Uiso 1 1 calc R . . .
C1X C 0.4428(6) 0.4005(5) 0.8222(4) 0.074(3) Uani 1 1 d . . . .
F2 F 0.7087(6) 0.0883(5) 0.6387(4) 0.146(4) Uani 1 1 d . . . .
C1Y C 0.8990(7) 0.3641(6) 0.8251(4) 0.079(3) Uani 1 1 d . . . .
C1Z C 0.6736(8) 0.4816(6) 0.5730(4) 0.090(4) Uani 1 1 d . . . .
H1Z H 0.6325 0.4754 0.5934 0.108 Uiso 1 1 calc R . . .
O2A O 0.9163(8) 0.1103(5) 0.7373(4) 0.137(4) Uani 1 1 d . . . .
O3 O 0.8483(6) 0.6261(6) 0.4480(3) 0.128(4) Uani 1 1 d . . . .
C2B C 0.4770(6) 0.3653(5) 0.8532(4) 0.073(3) Uani 1 1 d . . . .
C2C C 0.6839(9) 0.6072(5) 0.8997(4) 0.099(4) Uani 1 1 d . . . .
C2E C 0.9048(11) 0.1661(8) 0.7545(5) 0.115(4) Uani 1 1 d . . . .
C2G C 0.8623(8) 0.2687(6) 0.7976(4) 0.089(3) Uani 1 1 d . . . .
C2H C 0.4539(7) 0.3693(6) 0.8965(4) 0.089(4) Uani 1 1 d . . . .
H2H H 0.4774 0.3468 0.9174 0.107 Uiso 1 1 calc R . . .
C2I C 0.9513(7) 0.6750(7) 0.5343(4) 0.088(4) Uani 1 1 d . . . .
H2I H 0.9213 0.6630 0.5115 0.105 Uiso 1 1 calc R . . .
C2K C 0.6205(8) 0.6385(6) 0.8865(4) 0.110(5) Uani 1 1 d . . . .
C2M C 1.0196(9) 0.7500(7) 0.5694(4) 0.100(4) Uani 1 1 d . . . .
H2M H 1.0369 0.7885 0.5697 0.121 Uiso 1 1 calc R . . .
C2N C 0.9810(7) 0.7288(7) 0.5344(4) 0.092(4) Uani 1 1 d D . . .
C2P C 0.7136(8) 0.1231(5) 0.6724(4) 0.118(5) Uani 1 1 d . . . .
C2Q C 0.9598(10) 0.2110(7) 0.7586(5) 0.108(4) Uani 1 1 d . . . .
H2Q H 1.0081 0.2072 0.7475 0.130 Uiso 1 1 calc R . . .
C3S C 0.7044(2) 0.78831(14) 0.64035(11) 0.087(7) Uani 0.493(10) 1 d . P A 1
H3S H 0.7252 0.8157 0.6590 0.105 Uiso 0.493(10) 1 calc R P A 1
C2F C 0.7242(2) 0.78859(14) 0.59739(11) 0.140(18) Uani 0.493(10) 1 d DG P A 1
C3O C 0.6932(2) 0.74768(15) 0.56966(11) 0.090(7) Uani 0.493(10) 1 d G P A 1
H3O H 0.7065 0.7478 0.5408 0.108 Uiso 0.493(10) 1 calc R P A 1
C3X C 0.64235(19) 0.70653(15) 0.58486(10) 0.078(6) Uani 0.493(10) 1 d G P A 1
H3X H 0.6215 0.6791 0.5662 0.093 Uiso 0.493(10) 1 calc R P A 1
C2O C 0.62251(18) 0.70625(14) 0.62782(10) 0.067(5) Uani 0.493(10) 1 d G P A 1
C2J C 0.65354(19) 0.74717(14) 0.65555(10) 0.078(6) Uani 0.493(10) 1 d G P A 1
C2L C 0.63369(19) 0.74689(14) 0.69849(10) 0.082(6) Uani 0.493(10) 1 d G P A 1
H2L H 0.6545 0.7743 0.7171 0.098 Uiso 0.493(10) 1 calc R P A 1
C2U C 0.58284(18) 0.70576(14) 0.71372(10) 0.086(7) Uani 0.493(10) 1 d G P A 1
H2U H 0.5695 0.7056 0.7425 0.103 Uiso 0.493(10) 1 calc R P A 1
C2D C 0.55179(17) 0.66484(14) 0.68597(10) 0.078(6) Uani 0.493(10) 1 d G P A 1
C2R C 0.57163(18) 0.66512(14) 0.64302(10) 0.073(6) Uani 0.493(10) 1 d G P A 1
H2R H 0.5508 0.6377 0.6244 0.087 Uiso 0.493(10) 1 calc R P A 1
O2T O 0.4790(2) 0.5731(2) 0.95845(12) 0.208(8) Uani 1 1 d G . . .
C2V C 0.8955(3) 0.88454(19) 0.47708(15) 0.183(13) Uani 0.493(10) 1 d DG P A 1
H2V H 0.8451 0.8771 0.4711 0.220 Uiso 0.493(10) 1 calc R P A 1
C2W C 0.5505(2) 0.63004(17) 0.90547(11) 0.133(7) Uani 1 1 d G . . .
H2W H 0.5086 0.6516 0.8970 0.159 Uiso 1 1 calc R . . .
C2X C 0.5457(2) 0.58851(18) 0.93725(11) 0.152(8) Uani 1 1 d G . . .
C2Y C 0.6257(2) 0.67893(15) 0.85209(10) 0.119(6) Uani 1 1 d G . . .
H2Y H 0.5837 0.7000 0.8432 0.143 Uiso 1 1 calc R . . .
C2Z C 0.42863(19) 0.64610(17) 0.70311(11) 0.127(6) Uani 1 1 d G . . .
H2ZA H 0.3942 0.6168 0.7133 0.191 Uiso 1 1 calc R . . .
H2ZB H 0.4287 0.6788 0.7225 0.191 Uiso 1 1 calc R . . .
H2ZC H 0.4133 0.6591 0.6752 0.191 Uiso 1 1 calc R . . .
C37 C 1.0325(2) 0.71294(14) 0.60444(11) 0.092(4) Uani 1 1 d G . . .
H37 H 1.0597 0.7267 0.6278 0.110 Uiso 1 1 calc R . . .
C3A C 0.69469(19) 0.68662(14) 0.83187(10) 0.097(4) Uani 1 1 d G . . .
H3A H 0.6983 0.7131 0.8093 0.116 Uiso 0.635(8) 1 calc R P B 2
C3B C 0.9339(3) 0.8046(2) 0.43191(14) 0.119(10) Uani 0.493(10) 1 d DG P A 1
H3BA H 0.9743 0.7890 0.4144 0.143 Uiso 0.493(10) 1 calc R P A 1
H3BB H 0.8886 0.8058 0.4146 0.143 Uiso 0.493(10) 1 calc R P A 1
C3C C 0.9537(3) 0.8658(2) 0.44659(15) 0.151(11) Uani 0.493(10) 1 d DG P A 1
H3CA H 1.0027 0.8658 0.4603 0.181 Uiso 0.493(10) 1 calc R P A 1
H3CB H 0.9554 0.8923 0.4223 0.181 Uiso 0.493(10) 1 calc R P A 1
C3D C 0.6800(2) 0.56733(17) 0.93348(10) 0.114(5) Uani 1 1 d G . . .
H3D H 0.7221 0.5474 0.9435 0.137 Uiso 1 1 calc R . . .
C3E C 0.3497(3) 0.3830(2) 1.01887(15) 0.135(6) Uani 1 1 d DG . . .
H3EA H 0.2979 0.3846 1.0091 0.163 Uiso 1 1 calc R . . .
H3EB H 0.3550 0.3472 1.0354 0.163 Uiso 1 1 calc R . . .
O3G O 0.9374(3) 0.20950(16) 0.55097(11) 0.264(10) Uani 1 1 d DG . . .
C3I C 0.4087(3) 0.6069(2) 0.94855(12) 0.265(15) Uani 1 1 d DG . . .
H3IA H 0.4078 0.6110 0.9176 0.319 Uiso 1 1 calc R . . .
H3IB H 0.4171 0.6460 0.9599 0.319 Uiso 1 1 calc R . . .
F3L F 0.7202(3) 0.09106(16) 0.70799(14) 0.143(4) Uani 1 1 d G . . .
C1 C 0.8806(2) 0.71614(14) 0.84707(11) 0.146(8) Uani 1 1 d G . . .
H1B H 0.8824 0.7064 0.8770 0.219 Uiso 1 1 calc R . . .
H1D H 0.9309 0.7190 0.8361 0.219 Uiso 1 1 calc R . . .
H1E H 0.8554 0.7531 0.8434 0.219 Uiso 1 1 calc R . . .
C4 C 0.9873(3) 0.09736(16) 0.72379(13) 0.148(6) Uani 1 1 d G . . .
H4A H 1.0223 0.1027 0.7473 0.177 Uiso 1 1 calc R . . .
H4B H 1.0015 0.1242 0.7010 0.177 Uiso 1 1 calc R . . .
C1P C 0.92100(19) 0.41035(15) 0.89412(10) 0.099(4) Uani 1 1 d G . . .
H1PA H 0.9730 0.3998 0.8914 0.149 Uiso 1 1 calc R . . .
H1PB H 0.9170 0.4465 0.9098 0.149 Uiso 1 1 calc R . . .
H1PC H 0.8946 0.3799 0.9092 0.149 Uiso 1 1 calc R . . .
C1R C 0.3137(3) 0.4843(3) 1.03519(15) 0.208(9) Uani 1 1 d DG . . .
H1R H 0.2616 0.4865 1.0376 0.250 Uiso 1 1 calc R . . .
C2T C 0.9922(3) 0.03603(17) 0.70791(14) 0.182(9) Uani 1 1 d G . . .
H2TA H 1.0447 0.0261 0.7034 0.218 Uiso 1 1 calc R . . .
H2TB H 0.9725 0.0098 0.7297 0.218 Uiso 1 1 calc R . . .
C31 C 0.9134(3) 0.91128(18) 0.51216(15) 0.186(13) Uani 0.493(10) 1 d DG P A 1
H31A H 0.9596 0.9296 0.5163 0.223 Uiso 0.493(10) 1 calc R P A 1
C3J C 0.9213(3) 0.76457(18) 0.47069(12) 0.140(6) Uani 1 1 d DG . . .
H3JA H 0.8729 0.7737 0.4833 0.168 Uiso 0.493(10) 1 calc R P A 1
H3JB H 0.9197 0.7241 0.4610 0.168 Uiso 0.493(10) 1 calc R P A 1
H3JC H 0.8710 0.7660 0.4827 0.168 Uiso 0.507(10) 1 calc R P A 2
H3JD H 0.9273 0.7291 0.4538 0.168 Uiso 0.507(10) 1 calc R P A 2
O3Q O 0.7813(2) 0.82442(15) 0.57742(12) 0.124(8) Uani 0.493(10) 1 d DG P A 1
C3U C 0.8484(3) 0.91200(16) 0.59597(14) 0.146(11) Uani 0.493(10) 1 d DG P A 1
H3UA H 0.8042 0.9326 0.6063 0.175 Uiso 0.493(10) 1 calc R P A 1
H3UB H 0.8933 0.9296 0.6081 0.175 Uiso 0.493(10) 1 calc R P A 1
C3V C 0.8179(2) 0.25988(15) 0.57314(10) 0.198(8) Uani 1 1 d G . . .
H3V H 0.7916 0.2260 0.5804 0.238 Uiso 1 1 calc R . . .
C22 C 0.8944(2) 0.25998(15) 0.55980(10) 0.213(9) Uani 1 1 d DG . . .
C3Z C 0.9294(2) 0.31193(15) 0.54832(9) 0.203(9) Uani 1 1 d G . . .
H3Z H 0.9779 0.3082 0.5375 0.244 Uiso 1 1 calc R . . .
C3G C 0.9018(2) 0.36884(14) 0.55076(8) 0.173(7) Uani 1 1 d G . . .
H3G H 0.9312 0.4014 0.5443 0.207 Uiso 1 1 calc R . . .
C3H C 0.8301(2) 0.37352(14) 0.56309(8) 0.150(6) Uani 1 1 d G . . .
C45 C 0.7846(2) 0.31972(14) 0.57425(9) 0.149(5) Uani 1 1 d G . . .
C1N C 0.7134(2) 0.32533(14) 0.58617(9) 0.158(6) Uani 1 1 d G . . .
H1N H 0.6867 0.2917 0.5936 0.189 Uiso 1 1 calc R . . .
C3F C 0.68195(19) 0.37189(14) 0.58777(9) 0.140(5) Uani 1 1 d G . . .
H3F H 0.6330 0.3731 0.5982 0.168 Uiso 1 1 calc R . . .
C33 C 0.71876(18) 0.42917(14) 0.57348(8) 0.107(4) Uani 1 1 d G . . .
C29 C 0.79073(19) 0.42700(14) 0.56140(8) 0.130(5) Uani 1 1 d G . . .
H29 H 0.8148 0.4608 0.5519 0.156 Uiso 1 1 calc R . . .
C3W C 0.9520(3) 0.02696(18) 0.66910(14) 0.269(13) Uani 1 1 d DG . . .
H3WA H 0.9579 -0.0151 0.6657 0.323 Uiso 1 1 calc R . . .
H3WB H 0.9007 0.0317 0.6791 0.323 Uiso 1 1 calc R . . .
C3Y C 0.3602(3) 0.4301(3) 1.04710(15) 0.174(7) Uani 1 1 d DG . . .
H3YA H 0.4131 0.4407 1.0474 0.209 Uiso 1 1 calc R . . .
H3YB H 0.3467 0.4177 1.0758 0.209 Uiso 1 1 calc R . . .
C4A C 0.9442(3) 0.04388(18) 0.62696(14) 0.323(16) Uani 1 1 d DG . . .
H4AA H 0.8993 0.0367 0.6127 0.387 Uiso 1 1 calc R . . .
C4C C 0.8441(2) 0.84509(15) 0.60500(12) 0.140(11) Uani 0.493(10) 1 d DG P A 1
H4CA H 0.8909 0.8258 0.5973 0.168 Uiso 0.493(10) 1 calc R P A 1
H4CB H 0.8335 0.8376 0.6350 0.168 Uiso 0.493(10) 1 calc R P A 1
C20 C 1.0032(3) 0.07174(18) 0.60550(14) 0.37(2) Uani 1 1 d DG . . .
H20 H 1.0467 0.0681 0.6218 0.443 Uiso 1 1 calc R . . .
C2A C 0.7240(2) 0.67738(18) 0.46416(11) 0.123(4) Uani 1 1 d G . . .
C1D C 0.48779(18) 0.46907(16) 0.63097(10) 0.211(7) Uiso 0.462(10) 1 d DG P C 2
H1DA H 0.5106 0.4332 0.6406 0.316 Uiso 0.462(10) 1 calc R P C 2
H1DB H 0.4876 0.4700 0.6002 0.316 Uiso 0.462(10) 1 calc R P C 2
H1DC H 0.5160 0.5019 0.6417 0.316 Uiso 0.462(10) 1 calc R P C 2
C5 C 0.3275(3) 0.5843(2) 1.00937(14) 0.285(13) Uani 1 1 d DG . . .
H5A H 0.3576 0.6149 1.0225 0.342 Uiso 1 1 calc R . . .
H5B H 0.2763 0.5881 1.0197 0.342 Uiso 1 1 calc R . . .
C3M C 0.3568(3) 0.5281(2) 1.02096(14) 0.252(12) Uani 1 1 d DG . . .
H3M H 0.4082 0.5217 1.0184 0.302 Uiso 1 1 calc R . . .
C1W C 0.3289(3) 0.5910(2) 0.96129(14) 0.306(15) Uani 1 1 d DG . . .
H1WA H 0.2943 0.6216 0.9524 0.367 Uiso 1 1 calc R . . .
H1WB H 0.3140 0.5545 0.9477 0.367 Uiso 1 1 calc R . . .
C30 C 0.8512(3) 0.90991(17) 0.54657(14) 0.174(12) Uani 0.493(10) 1 d DG P A 1
H30A H 0.8236 0.8744 0.5398 0.208 Uiso 0.493(10) 1 calc R P A 1
H30B H 0.8184 0.9419 0.5381 0.208 Uiso 0.493(10) 1 calc R P A 1
C1T C 0.9524(3) 0.10832(18) 0.53798(13) 0.354(19) Uani 1 1 d DG . . .
H1TA H 0.9266 0.0708 0.5388 0.425 Uiso 1 1 calc R . . .
H1TB H 0.9654 0.1170 0.5085 0.425 Uiso 1 1 calc R . . .
C28 C 0.9015(3) 0.15669(17) 0.55617(12) 0.321(17) Uani 1 1 d DG . . .
H28A H 0.8538 0.1570 0.5412 0.385 Uiso 1 1 calc R . . .
H28B H 0.8919 0.1496 0.5863 0.385 Uiso 1 1 calc R . . .
O3L O 0.37616(19) 0.52813(18) 0.63156(12) 0.211(7) Uiso 0.462(10) 1 d DG P C 2
C3N C 0.40602(18) 0.47252(18) 0.64773(11) 0.211(7) Uiso 0.462(10) 1 d DG P C 2
H3NA H 0.3766 0.4397 0.6371 0.253 Uiso 0.462(10) 1 calc R P C 2
H3NB H 0.4051 0.4719 0.6788 0.253 Uiso 0.462(10) 1 calc R P C 2
C3R C 0.2726(2) 0.5948(2) 0.62925(14) 0.211(7) Uiso 0.462(10) 1 d DG P C 2
H3RA H 0.2213 0.6026 0.6369 0.316 Uiso 0.462(10) 1 calc R P C 2
H3RB H 0.3046 0.6241 0.6418 0.316 Uiso 0.462(10) 1 calc R P C 2
H3RC H 0.2777 0.5958 0.5986 0.316 Uiso 0.462(10) 1 calc R P C 2
O10A O 1.1138(2) 0.27314(15) 0.72744(11) 0.180(12) Uani 0.365(8) 1 d DG P B 1
S1A S 1.1757(2) 0.30943(16) 0.73642(12) 0.090(3) Uani 0.365(8) 1 d DG P B 1
O11A O 1.15624(19) 0.36759(15) 0.74525(11) 0.120(8) Uani 0.365(8) 1 d DG P B 1
C2S C 1.2345(2) 0.31465(17) 0.68911(12) 0.218(11) Uani 0.365(8) 1 d DG P B 1
O13A O 1.2255(2) 0.28533(17) 0.76891(13) 0.196(13) Uani 0.365(8) 1 d DG P B 1
F12A F 1.1943(2) 0.33474(16) 0.65492(11) 0.259(15) Uani 0.365(8) 1 d DG P B 1
F7A F 1.2609(2) 0.26030(18) 0.67804(13) 0.256(15) Uani 0.365(8) 1 d DG P B 1
F15A F 1.2947(2) 0.35007(18) 0.69402(13) 0.248(15) Uani 0.365(8) 1 d DG P B 1
O10 O 1.06925(19) 0.36699(14) 0.65162(9) 0.106(5) Uani 0.635(8) 1 d G P B 2
H10C H 1.1037 0.3728 0.6686 0.159 Uiso 0.635(8) 1 calc GR P B 2
C3 C 1.0975(2) 0.36834(15) 0.60953(10) 0.163(16) Uani 0.635(8) 1 d G P B 2
H3B H 1.0628 0.3489 0.5907 0.245 Uiso 0.635(8) 1 calc GR P B 2
H3C H 1.1452 0.3487 0.6086 0.245 Uiso 0.635(8) 1 calc GR P B 2
H3E H 1.1036 0.4084 0.6006 0.245 Uiso 0.635(8) 1 calc GR P B 2
C42 C 0.64934(19) 0.75004(14) 0.71324(10) 0.082(5) Uani 0.507(10) 1 d G P A 2
H42A H 0.6661 0.7734 0.7358 0.099 Uiso 0.507(10) 1 calc R P A 2
C3T C 0.60122(18) 0.70148(14) 0.72093(10) 0.080(5) Uani 0.507(10) 1 d G P A 2
H3T H 0.5885 0.6936 0.7493 0.095 Uiso 0.507(10) 1 calc R P A 2
C3L C 0.57236(17) 0.66565(14) 0.69060(9) 0.077(5) Uani 0.507(10) 1 d G P A 2
C4F C 0.59834(18) 0.67583(14) 0.64767(9) 0.082(5) Uani 0.507(10) 1 d G P A 2
H4F H 0.5832 0.6506 0.6259 0.098 Uiso 0.507(10) 1 calc R P A 2
C4E C 0.64864(19) 0.72565(14) 0.63743(10) 0.083(6) Uani 0.507(10) 1 d G P A 2
C4B C 0.67101(19) 0.76205(14) 0.67126(10) 0.080(5) Uani 0.507(10) 1 d G P A 2
C4I C 0.7177(2) 0.80838(14) 0.66063(11) 0.084(5) Uani 0.507(10) 1 d G P A 2
H4I H 0.7322 0.8337 0.6825 0.101 Uiso 0.507(10) 1 calc R P A 2
C4H C 0.7435(2) 0.81956(14) 0.62123(12) 0.098(6) Uani 0.507(10) 1 d DG P A 2
C3P C 0.7223(2) 0.78918(15) 0.58998(11) 0.107(9) Uani 0.507(10) 1 d G P A 2
H3P H 0.7394 0.7981 0.5626 0.128 Uiso 0.507(10) 1 calc R P A 2
C4G C 0.6705(2) 0.73962(14) 0.59626(10) 0.094(6) Uani 0.507(10) 1 d G P A 2
H4G H 0.6528 0.7181 0.5730 0.113 Uiso 0.507(10) 1 calc R P A 2
O3R O 0.7979(2) 0.86678(15) 0.61681(13) 0.099(5) Uani 0.507(10) 1 d DG P A 2
C3Q C 0.2956(2) 0.5331(2) 0.64610(13) 0.211(7) Uiso 0.462(10) 1 d DG P C 2
H3QA H 0.2918 0.5311 0.6771 0.253 Uiso 0.462(10) 1 calc R P C 2
H3QB H 0.2647 0.5026 0.6335 0.253 Uiso 0.462(10) 1 calc R P C 2
F15B F 1.11194(17) 0.41931(14) 0.75894(10) 0.239(10) Uani 0.635(8) 1 d DG P B 2
C4K C 1.18639(18) 0.41510(15) 0.76342(12) 0.215(9) Uani 0.635(8) 1 d DG P B 2
F12B F 1.23389(18) 0.45807(16) 0.74415(12) 0.235(10) Uani 0.635(8) 1 d DG P B 2
F7B F 1.20849(19) 0.40217(16) 0.80337(12) 0.240(11) Uani 0.635(8) 1 d DG P B 2
S1B S 1.2164(2) 0.35114(16) 0.72963(12) 0.212(5) Uani 0.635(8) 1 d DG P B 2
O10B O 1.2974(2) 0.35456(18) 0.74152(13) 0.223(7) Uani 0.635(8) 1 d DG P B 2
O13B O 1.1742(2) 0.30319(16) 0.74498(12) 0.223(7) Uani 0.635(8) 1 d DG P B 2
O11B O 1.1997(2) 0.37029(16) 0.68752(11) 0.223(7) Uani 0.635(8) 1 d DG P B 2
C16X C 0.8157(2) 0.88322(16) 0.57464(13) 0.122(8) Uani 0.507(10) 1 d DG P A 2
H16A H 0.7712 0.8804 0.5567 0.146 Uiso 0.507(10) 1 calc R P A 2
H16B H 0.8537 0.8570 0.5632 0.146 Uiso 0.507(10) 1 calc R P A 2
C30X C 0.8450(3) 0.94631(17) 0.57447(15) 0.163(10) Uani 0.507(10) 1 d DG P A 2
H30C H 0.8137 0.9708 0.5926 0.195 Uiso 0.507(10) 1 calc R P A 2
H30D H 0.8960 0.9475 0.5854 0.195 Uiso 0.507(10) 1 calc R P A 2
C4D C 0.8432(3) 0.96791(18) 0.52992(16) 0.203(12) Uani 0.507(10) 1 d DG P A 2
H4DA H 0.8461 1.0104 0.5289 0.244 Uiso 0.507(10) 1 calc R P A 2
H4DB H 0.7980 0.9551 0.5153 0.244 Uiso 0.507(10) 1 calc R P A 2
C13X C 0.9161(3) 0.93856(19) 0.50976(16) 0.173(11) Uani 0.507(10) 1 d DG P A 2
H13X H 0.9626 0.9384 0.5234 0.208 Uiso 0.507(10) 1 calc R P A 2
C35 C 0.9052(3) 0.91519(19) 0.47319(15) 0.156(9) Uani 0.507(10) 1 d DG P A 2
H35 H 0.8577 0.9172 0.4608 0.187 Uiso 0.507(10) 1 calc R P A 2
C21X C 0.9674(3) 0.8847(2) 0.44985(15) 0.173(11) Uani 0.507(10) 1 d DG P A 2
H21A H 1.0136 0.8860 0.4663 0.208 Uiso 0.507(10) 1 calc R P A 2
H21B H 0.9762 0.9028 0.4222 0.208 Uiso 0.507(10) 1 calc R P A 2
C32X C 0.9406(3) 0.82128(19) 0.44438(14) 0.150(10) Uani 0.507(10) 1 d DG P A 2
H32A H 0.9768 0.8062 0.4239 0.180 Uiso 0.507(10) 1 calc R P A 2
H32B H 0.8949 0.8267 0.4279 0.180 Uiso 0.507(10) 1 calc R P A 2
C1VV C 0.7363(3) 0.74069(18) 0.96223(12) 0.211(7) Uiso 0.538(10) 1 d DG P C 1
H1VC H 0.7175 0.7098 0.9437 0.253 Uiso 0.538(10) 1 calc R P C 1
H1VD H 0.7079 0.7385 0.9887 0.253 Uiso 0.538(10) 1 calc R P C 1
O4VV O 0.7198(3) 0.79099(18) 0.94396(13) 0.211(7) Uiso 0.538(10) 1 d DG P C 1
C6VV C 0.8167(3) 0.72615(18) 0.97270(12) 0.211(7) Uiso 0.538(10) 1 d DG P C 1
H6VA H 0.8190 0.6881 0.9858 0.316 Uiso 0.538(10) 1 calc R P C 1
H6VB H 0.8460 0.7261 0.9469 0.316 Uiso 0.538(10) 1 calc R P C 1
H6VC H 0.8364 0.7550 0.9921 0.316 Uiso 0.538(10) 1 calc R P C 1
C15V C 0.6544(3) 0.81831(18) 0.93215(13) 0.211(7) Uiso 0.538(10) 1 d DG P C 1
H15B H 0.6556 0.8233 0.9013 0.253 Uiso 0.538(10) 1 calc R P C 1
H15C H 0.6548 0.8573 0.9447 0.253 Uiso 0.538(10) 1 calc R P C 1
C45V C 0.5810(3) 0.79055(19) 0.94329(13) 0.211(7) Uiso 0.538(10) 1 d DG P C 1
H45A H 0.5406 0.8147 0.9330 0.316 Uiso 0.538(10) 1 calc R P C 1
H45B H 0.5780 0.7524 0.9302 0.316 Uiso 0.538(10) 1 calc R P C 1
H45C H 0.5772 0.7866 0.9738 0.316 Uiso 0.538(10) 1 calc R P C 1
C10E C 1.0218(3) 0.10600(18) 0.56487(13) 0.37(2) Uani 1 1 d DG . . .
H10A H 1.0380 0.1454 0.5721 0.448 Uiso 1 1 calc R . . .
H10B H 1.0620 0.0867 0.5493 0.448 Uiso 1 1 calc R . . .

loop_
_atom_site_aniso_label
_atom_site_aniso_U_11
_atom_site_aniso_U_22
_atom_site_aniso_U_33
_atom_site_aniso_U_23
_atom_site_aniso_U_13
_atom_site_aniso_U_12
Lu1 0.0791(3) 0.0420(2) 0.0495(2) -0.00139(14) 0.0053(2) 0.0031(3)
S2 0.108(2) 0.103(2) 0.0778(19) -0.0036(16) -0.0108(16) 0.0021(18)
S4 0.100(2) 0.0680(18) 0.125(3) 0.0062(18) 0.014(2) -0.0157(16)
O1 0.084(4) 0.059(4) 0.052(3) -0.010(3) 0.007(3) -0.004(3)
O2 0.075(4) 0.043(3) 0.070(4) -0.001(3) 0.008(3) 0.001(3)
O4 0.085(4) 0.068(4) 0.054(4) 0.002(3) -0.006(3) 0.021(3)
O5 0.083(4) 0.048(3) 0.060(4) -0.008(3) 0.018(3) -0.007(3)
O6 0.078(4) 0.053(4) 0.054(4) 0.008(3) 0.011(3) 0.007(3)
O7 0.113(6) 0.052(4) 0.046(3) -0.007(3) -0.014(3) -0.001(4)
O8 0.104(6) 0.092(5) 0.058(4) -0.004(3) -0.004(4) -0.004(4)
O9 0.102(6) 0.150(8) 0.054(4) 0.003(4) 0.003(4) -0.020(5)
N10 0.076(5) 0.043(4) 0.054(4) 0.001(3) 0.000(3) 0.005(3)
N11 0.076(5) 0.047(4) 0.052(4) -0.004(3) 0.006(3) 0.009(4)
C12 0.081(6) 0.049(4) 0.057(5) 0.004(3) 0.022(5) 0.008(6)
C19 0.077(6) 0.047(5) 0.069(6) 0.010(4) -0.001(5) 0.001(4)
N22 0.077(5) 0.082(6) 0.057(5) 0.008(4) 0.005(4) 0.007(5)
C23 0.075(6) 0.068(6) 0.043(5) -0.002(4) 0.008(4) 0.011(4)
O24 0.108(6) 0.056(4) 0.140(8) -0.015(5) 0.019(6) -0.018(4)
C25 0.075(6) 0.042(4) 0.066(6) 0.001(4) -0.001(4) 0.002(4)
C27 0.184(14) 0.059(6) 0.058(6) -0.010(4) -0.030(9) -0.015(10)
F28 0.188(10) 0.115(7) 0.245(12) -0.058(7) -0.023(9) -0.006(7)
O30 0.085(5) 0.123(7) 0.076(5) -0.001(5) -0.008(4) 0.005(5)
N31 0.140(9) 0.054(5) 0.068(6) -0.001(4) -0.017(6) -0.009(5)
C32 0.062(5) 0.060(6) 0.061(6) 0.006(4) 0.008(4) 0.004(4)
C34 0.082(6) 0.046(5) 0.064(6) 0.000(4) 0.002(5) 0.009(5)
O36 0.119(7) 0.106(7) 0.106(7) 0.003(6) 0.011(6) -0.040(6)
F37 0.096(5) 0.111(7) 0.184(9) -0.041(6) 0.023(5) -0.017(5)
C38 0.071(6) 0.068(6) 0.085(7) -0.003(6) 0.003(5) -0.003(5)
O40 0.120(8) 0.104(7) 0.132(9) 0.034(7) 0.009(6) -0.002(6)
C41 0.067(5) 0.061(6) 0.070(6) -0.011(5) 0.016(4) -0.006(5)
N42 0.078(6) 0.064(5) 0.113(8) 0.003(5) 0.009(5) -0.004(5)
C43 0.100(8) 0.046(5) 0.077(7) -0.003(5) 0.017(6) 0.009(5)
C44 0.092(7) 0.036(4) 0.062(6) -0.004(4) -0.004(5) -0.004(4)
C46 0.065(6) 0.050(5) 0.084(7) 0.009(5) 0.004(5) 0.012(4)
N50 0.083(6) 0.056(5) 0.052(4) -0.004(4) 0.015(4) -0.003(4)
N1 0.080(6) 0.091(7) 0.071(6) -0.005(5) -0.006(4) 0.020(5)
C2 0.079(6) 0.052(5) 0.057(5) 0.004(4) 0.007(4) 0.005(5)
N5 0.094(6) 0.057(5) 0.095(7) -0.009(5) 0.026(5) -0.013(5)
C6 0.085(7) 0.061(6) 0.053(5) -0.002(4) 0.004(4) -0.004(5)
C7 0.093(7) 0.059(6) 0.063(6) -0.001(5) 0.018(5) 0.001(5)
C8 0.067(6) 0.072(7) 0.113(10) -0.013(7) 0.021(6) -0.018(5)
C9 0.070(6) 0.083(8) 0.094(8) 0.012(6) 0.000(6) -0.003(6)
C10 0.070(6) 0.072(6) 0.063(6) -0.012(5) 0.005(5) -0.001(5)
C11 0.090(7) 0.095(7) 0.065(6) 0.005(5) 0.001(5) 0.014(5)
C13 0.170(13) 0.061(6) 0.064(6) -0.010(4) -0.028(9) -0.011(10)
C14 0.072(6) 0.051(5) 0.062(5) 0.003(4) -0.001(4) 0.006(4)
C15 0.108(9) 0.089(9) 0.072(7) 0.000(6) -0.017(6) 0.028(7)
C16 0.067(6) 0.079(7) 0.079(7) -0.007(6) 0.007(5) -0.006(5)
C17 0.070(6) 0.094(9) 0.084(8) -0.012(6) -0.003(6) -0.002(6)
C18 0.056(5) 0.093(8) 0.082(7) -0.017(6) -0.002(5) -0.002(5)
C1A 0.173(15) 0.065(8) 0.077(8) -0.015(7) -0.022(9) -0.008(8)
C1B 0.081(8) 0.090(10) 0.191(17) 0.029(11) -0.020(9) -0.019(7)
C1C 0.096(7) 0.057(5) 0.054(5) -0.004(4) 0.015(5) -0.003(5)
O1D 0.121(9) 0.197(14) 0.113(9) 0.035(9) 0.012(7) 0.002(9)
C1E 0.129(11) 0.125(13) 0.061(7) -0.010(7) -0.018(6) -0.009(10)
C21 0.085(8) 0.096(9) 0.078(8) 0.019(7) 0.003(6) 0.012(7)
C1F 0.062(6) 0.083(8) 0.096(9) -0.006(6) -0.007(5) -0.010(5)
C1G 0.067(6) 0.066(6) 0.059(6) 0.014(4) 0.005(4) 0.010(5)
C24 0.092(6) 0.104(7) 0.072(7) 0.010(5) -0.015(5) 0.028(5)
C1H 0.068(6) 0.100(9) 0.080(8) -0.016(7) 0.010(5) -0.014(6)
C26 0.109(8) 0.099(8) 0.109(9) 0.000(6) -0.029(7) 0.006(6)
C1I 0.078(6) 0.036(4) 0.062(5) 0.001(4) 0.009(4) -0.002(4)
C1J 0.064(6) 0.080(7) 0.073(7) -0.013(5) 0.016(5) -0.010(5)
C1K 0.086(7) 0.053(5) 0.057(6) 0.002(4) 0.016(5) -0.008(5)
C1L 0.083(7) 0.055(6) 0.084(8) -0.009(5) 0.008(5) -0.010(5)
C1M 0.070(5) 0.051(5) 0.060(5) -0.011(4) -0.002(4) 0.005(4)
C1O 0.071(6) 0.067(7) 0.114(9) 0.008(7) 0.002(6) -0.011(5)
N1P 0.081(5) 0.081(6) 0.049(5) -0.003(4) -0.002(4) -0.003(4)
C1Q 0.076(6) 0.056(5) 0.067(6) -0.010(5) -0.006(5) 0.014(5)
C36 0.063(5) 0.061(6) 0.075(6) -0.001(5) 0.009(5) -0.008(4)
C1S 0.083(7) 0.070(7) 0.086(8) 0.000(6) 0.018(6) -0.001(6)
C39 0.088(7) 0.065(6) 0.089(8) -0.007(6) 0.016(6) -0.014(5)
C40 0.111(8) 0.096(8) 0.130(10) -0.016(7) -0.048(7) 0.023(6)
F1T 0.173(9) 0.128(8) 0.177(8) 0.035(6) -0.027(7) -0.001(7)
C1U 0.090(7) 0.113(8) 0.115(10) 0.015(7) 0.003(7) 0.022(6)
C1V 0.083(7) 0.136(11) 0.083(7) 0.006(7) -0.016(5) -0.011(7)
F1X 0.115(6) 0.216(12) 0.169(9) -0.059(8) -0.011(6) 0.005(7)
C47 0.23(3) 0.134(16) 0.071(10) -0.008(10) -0.004(12) -0.022(17)
C48 0.072(6) 0.105(8) 0.110(9) 0.013(7) 0.008(6) 0.018(5)
C49 0.074(6) 0.079(7) 0.079(7) 0.002(6) 0.001(5) -0.017(6)
C50 0.090(8) 0.104(10) 0.096(9) -0.024(7) 0.013(7) -0.027(8)
C1X 0.063(6) 0.073(7) 0.085(7) -0.010(6) 0.002(5) -0.014(5)
F2 0.161(9) 0.113(7) 0.166(9) -0.055(7) -0.009(7) 0.001(6)
C1Y 0.078(6) 0.083(7) 0.075(6) 0.024(5) -0.003(5) 0.015(5)
C1Z 0.107(9) 0.101(9) 0.061(6) -0.014(6) -0.006(6) -0.028(7)
O2A 0.172(9) 0.111(7) 0.128(9) -0.025(6) -0.036(7) 0.051(7)
O3 0.103(6) 0.200(11) 0.080(6) -0.038(6) 0.018(5) -0.005(6)
C2B 0.066(6) 0.066(6) 0.089(8) -0.001(5) 0.003(5) -0.011(5)
C2C 0.164(13) 0.075(8) 0.057(7) -0.013(6) -0.012(8) -0.018(9)
C2E 0.130(8) 0.109(8) 0.106(9) -0.005(7) -0.039(7) 0.043(6)
C2G 0.092(6) 0.094(7) 0.082(7) 0.001(5) -0.009(5) 0.016(5)
C2H 0.084(8) 0.098(10) 0.086(8) -0.001(7) -0.012(6) -0.013(7)
C2I 0.078(7) 0.117(11) 0.068(7) -0.003(7) 0.013(5) 0.003(7)
C2K 0.192(16) 0.080(9) 0.058(7) -0.016(6) -0.017(9) -0.007(10)
C2M 0.126(11) 0.091(9) 0.084(9) 0.008(7) 0.012(8) -0.025(8)
C2N 0.072(7) 0.104(10) 0.099(9) 0.029(8) 0.010(6) -0.012(7)
C2P 0.142(14) 0.068(9) 0.145(15) -0.025(9) -0.009(11) -0.002(9)
C2Q 0.121(8) 0.113(8) 0.091(8) -0.001(6) -0.024(7) 0.046(6)
C3S 0.090(14) 0.098(16) 0.074(14) -0.008(12) -0.026(12) 0.001(12)
C2F 0.12(3) 0.11(3) 0.19(4) 0.07(3) -0.02(3) 0.05(2)
C3O 0.088(15) 0.090(16) 0.092(16) 0.021(13) -0.025(13) 0.008(13)
C3X 0.076(13) 0.077(14) 0.080(14) 0.007(11) -0.018(11) -0.001(11)
C2O 0.052(10) 0.058(11) 0.089(13) 0.002(10) -0.018(9) 0.019(9)
C2J 0.079(13) 0.071(13) 0.083(14) -0.003(11) -0.038(12) 0.020(11)
C2L 0.083(13) 0.070(13) 0.091(15) 0.009(11) -0.028(12) 0.025(11)
C2U 0.090(13) 0.083(13) 0.084(14) 0.003(11) -0.021(11) 0.066(11)
C2D 0.077(12) 0.092(15) 0.063(12) 0.017(11) -0.021(10) 0.033(11)
C2R 0.046(10) 0.090(14) 0.081(13) 0.011(11) -0.013(9) 0.017(10)
O2T 0.203(15) 0.31(2) 0.108(10) 0.053(13) 0.005(10) -0.047(16)
C2V 0.20(3) 0.16(3) 0.19(3) 0.06(2) -0.05(2) -0.01(2)
C2W 0.160(16) 0.18(2) 0.055(8) -0.020(10) 0.006(9) 0.008(14)
C2X 0.20(2) 0.18(2) 0.071(11) -0.028(12) -0.011(12) -0.011(19)
C2Y 0.203(17) 0.076(9) 0.079(9) -0.020(7) -0.005(10) 0.033(10)
C2Z 0.108(11) 0.152(16) 0.122(13) 0.023(11) -0.029(10) 0.036(11)
C37 0.099(9) 0.078(8) 0.098(9) 0.006(7) 0.009(7) -0.018(7)
C3A 0.156(13) 0.066(8) 0.068(8) -0.012(6) -0.003(8) 0.018(8)
C3B 0.14(2) 0.099(18) 0.12(2) 0.042(17) -0.012(17) -0.041(17)
C3C 0.17(2) 0.13(2) 0.15(2) 0.059(18) -0.034(18) -0.081(18)
C3D 0.190(18) 0.081(9) 0.071(9) -0.011(7) -0.018(10) -0.001(11)
C3E 0.116(10) 0.223(16) 0.068(7) 0.002(8) -0.011(6) 0.009(10)
O3G 0.39(2) 0.180(13) 0.222(19) 0.037(13) 0.047(17) 0.119(15)
C3I 0.210(19) 0.40(4) 0.18(2) 0.08(2) -0.015(17) 0.00(2)
F3L 0.144(8) 0.091(6) 0.193(10) -0.004(7) -0.040(7) 0.005(5)
C1 0.23(2) 0.095(11) 0.115(12) -0.044(10) -0.037(13) -0.056(13)
C4 0.188(12) 0.142(12) 0.114(12) -0.023(10) -0.017(10) 0.069(10)
C1P 0.084(8) 0.128(12) 0.087(9) 0.026(8) -0.013(6) -0.008(8)
C1R 0.19(2) 0.28(2) 0.154(18) -0.027(14) -0.014(15) 0.037(14)
C2T 0.26(2) 0.151(13) 0.134(13) -0.049(11) -0.035(14) 0.080(14)
C31 0.23(3) 0.14(3) 0.19(3) 0.07(2) -0.04(2) -0.03(2)
C3J 0.114(12) 0.156(14) 0.150(15) 0.044(12) -0.001(11) -0.018(11)
O3Q 0.136(16) 0.101(14) 0.133(16) 0.034(12) -0.042(13) -0.034(12)
C3U 0.13(2) 0.15(2) 0.15(2) 0.00(2) -0.042(18) -0.041(19)
C3V 0.334(19) 0.147(12) 0.114(14) -0.012(10) 0.009(13) 0.053(12)
C22 0.32(2) 0.178(13) 0.136(18) 0.017(12) 0.011(14) 0.075(12)
C3Z 0.32(2) 0.169(13) 0.120(15) -0.004(11) 0.039(15) 0.087(12)
C3G 0.247(15) 0.159(13) 0.112(14) -0.026(10) 0.003(11) 0.046(10)
C3H 0.244(13) 0.120(9) 0.085(10) -0.020(8) -0.003(9) 0.026(9)
C45 0.257(14) 0.116(9) 0.075(9) -0.021(7) -0.014(9) 0.011(9)
C1N 0.260(15) 0.092(9) 0.121(13) -0.015(8) 0.005(10) -0.009(9)
C3F 0.237(14) 0.102(8) 0.080(9) -0.012(7) -0.011(10) -0.018(9)
C33 0.193(12) 0.072(7) 0.057(6) -0.014(5) -0.028(7) -0.006(7)
C29 0.198(12) 0.110(9) 0.081(9) -0.033(7) -0.011(8) 0.010(8)
C3W 0.37(3) 0.24(2) 0.196(17) -0.080(16) -0.110(19) 0.11(2)
C3Y 0.132(14) 0.267(18) 0.124(12) -0.055(11) -0.013(10) 0.019(12)
C4A 0.46(4) 0.31(3) 0.199(19) -0.054(18) -0.06(2) 0.19(3)
C4C 0.14(2) 0.12(2) 0.16(2) 0.01(2) -0.03(2) -0.028(19)
C20 0.48(4) 0.32(3) 0.31(3) -0.02(2) 0.01(3) 0.21(3)
C2A 0.118(8) 0.110(8) 0.142(9) -0.015(7) -0.011(7) 0.003(6)
C5 0.30(3) 0.32(2) 0.23(2) 0.011(19) 0.03(2) 0.05(2)
C3M 0.21(2) 0.31(2) 0.23(2) -0.011(17) 0.022(19) 0.019(18)
C1W 0.24(2) 0.43(3) 0.25(2) 0.04(2) 0.012(18) 0.00(2)
C30 0.17(2) 0.18(2) 0.18(2) 0.04(2) -0.01(2) -0.06(2)
C1T 0.50(4) 0.24(2) 0.32(3) -0.01(2) 0.00(3) 0.15(2)
C28 0.46(3) 0.184(17) 0.32(4) 0.030(18) 0.05(3) 0.095(18)
O10A 0.167(16) 0.154(19) 0.22(3) -0.015(18) -0.001(16) -0.051(15)
S1A 0.071(4) 0.054(4) 0.144(8) -0.032(4) 0.022(4) -0.009(3)
O11A 0.089(13) 0.076(9) 0.19(2) -0.006(9) 0.058(13) -0.020(8)
C2S 0.191(19) 0.25(2) 0.213(16) -0.015(14) 0.066(14) 0.008(16)
O13A 0.19(2) 0.18(2) 0.22(2) -0.021(16) -0.017(16) 0.035(17)
F12A 0.25(3) 0.29(3) 0.24(2) -0.005(19) 0.039(18) 0.01(2)
F7A 0.24(3) 0.27(2) 0.25(3) -0.028(18) 0.06(2) 0.033(19)
F15A 0.20(2) 0.29(3) 0.25(3) 0.00(2) 0.065(18) -0.02(2)
O10 0.069(7) 0.048(7) 0.201(17) -0.008(8) 0.046(9) 0.010(6)
C3 0.16(3) 0.088(18) 0.24(4) 0.03(2) 0.10(3) 0.036(18)
C42 0.072(10) 0.094(11) 0.080(10) 0.005(7) -0.027(7) 0.029(8)
C3T 0.067(9) 0.083(10) 0.088(10) 0.008(8) -0.025(7) 0.044(7)
C3L 0.065(9) 0.079(10) 0.085(9) 0.010(7) -0.024(7) 0.046(7)
C4F 0.066(10) 0.094(11) 0.086(9) 0.004(8) -0.022(7) 0.032(8)
C4E 0.076(11) 0.097(11) 0.077(9) 0.002(8) -0.022(8) 0.023(8)
C4B 0.069(9) 0.089(10) 0.081(9) 0.005(7) -0.028(7) 0.029(7)
C4I 0.075(10) 0.097(11) 0.079(9) -0.003(8) -0.011(8) 0.017(8)
C4H 0.097(12) 0.118(12) 0.080(9) -0.008(8) -0.008(8) 0.005(11)
C3P 0.120(18) 0.125(15) 0.075(10) -0.003(9) -0.008(9) -0.009(14)
C4G 0.092(12) 0.110(12) 0.081(10) 0.002(8) -0.018(8) 0.011(10)
O3R 0.080(9) 0.117(11) 0.100(10) 0.002(8) -0.003(7) 0.013(8)
F15B 0.272(19) 0.135(15) 0.31(2) 0.094(16) -0.010(14) -0.009(12)
C4K 0.28(2) 0.144(15) 0.222(16) 0.032(12) -0.030(14) -0.003(12)
F12B 0.30(2) 0.151(14) 0.26(2) 0.045(14) -0.037(17) -0.024(15)
F7B 0.32(3) 0.177(19) 0.221(15) 0.028(13) -0.033(15) 0.026(18)
S1B 0.282(13) 0.167(8) 0.185(9) 0.019(7) -0.084(8) 0.040(9)
O10B 0.271(14) 0.193(12) 0.205(11) 0.016(9) -0.068(10) 0.033(11)
O13B 0.271(14) 0.193(12) 0.205(11) 0.016(9) -0.068(10) 0.033(11)
O11B 0.271(14) 0.193(12) 0.205(11) 0.016(9) -0.068(10) 0.033(11)
C16X 0.111(17) 0.157(18) 0.098(12) 0.014(11) -0.008(11) -0.014(14)
C30X 0.16(2) 0.159(18) 0.170(18) 0.030(13) -0.009(16) -0.037(15)
C4D 0.22(2) 0.21(2) 0.184(19) 0.052(15) -0.002(17) -0.025(18)
C13X 0.19(2) 0.16(2) 0.168(17) 0.039(16) -0.028(15) -0.045(18)
C35 0.18(2) 0.136(18) 0.147(17) 0.065(14) -0.029(15) -0.045(15)
C21X 0.19(2) 0.153(17) 0.18(2) 0.045(15) -0.025(17) -0.047(14)
C32X 0.16(2) 0.150(16) 0.140(19) 0.050(14) -0.015(17) -0.042(14)
C10E 0.51(4) 0.35(4) 0.27(3) -0.05(3) 0.00(3) 0.18(3)

loop_
_atom_type_symbol
_atom_type_description
_atom_type_scat_dispersion_real
_atom_type_scat_dispersion_imag
_atom_type_scat_source
C C 0.0181 0.0091 'International Tables Vol C Tables 4.2.6.8 and 6.1.1.4'
H H 0.0000 0.0000 'International Tables Vol C Tables 4.2.6.8 and 6.1.1.4'
F F 0.0727 0.0534 'International Tables Vol C Tables 4.2.6.8 and 6.1.1.4'
Lu Lu -6.6179 4.6937 'International Tables Vol C Tables 4.2.6.8 and 6.1.1.4'
N N 0.0311 0.0180 'International Tables Vol C Tables 4.2.6.8 and 6.1.1.4'
O O 0.0492 0.0322 'International Tables Vol C Tables 4.2.6.8 and 6.1.1.4'
S S 0.3331 0.5567 'International Tables Vol C Tables 4.2.6.8 and 6.1.1.4'

loop_
_geom_angle_atom_site_label_1
_geom_angle_atom_site_label_2
_geom_angle_atom_site_label_3
_geom_angle
_geom_angle_site_symmetry_3
O1 Lu1 O2 85.7(2) .
O1 Lu1 O4 75.7(2) .
O1 Lu1 O5 77.8(2) .
O1 Lu1 O6 146.9(2) .
O1 Lu1 O7 130.4(2) .
O1 Lu1 N10 65.4(2) .
O1 Lu1 N11 133.9(3) .
O1 Lu1 N50 75.2(3) .
O2 Lu1 N10 70.2(2) .
O2 Lu1 N11 140.3(2) .
O2 Lu1 N50 64.3(3) .
O4 Lu1 O2 143.7(2) .
O4 Lu1 O5 77.3(3) .
O4 Lu1 O6 130.6(2) .
O4 Lu1 O7 90.1(3) .
O4 Lu1 N10 73.7(3) .
O4 Lu1 N11 65.6(2) .
O4 Lu1 N50 136.2(3) .
O5 Lu1 O2 129.2(2) .
O5 Lu1 N10 137.4(3) .
O5 Lu1 N11 70.5(2) .
O5 Lu1 N50 65.1(3) .
O6 Lu1 O2 80.2(2) .
O6 Lu1 O5 88.2(2) .
O6 Lu1 N10 134.4(3) .
O6 Lu1 N11 65.0(2) .
O6 Lu1 N50 71.7(3) .
O7 Lu1 O2 78.4(3) .
O7 Lu1 O5 145.5(2) .
O7 Lu1 O6 75.8(2) .
O7 Lu1 N10 65.0(2) .
O7 Lu1 N11 75.1(3) .
O7 Lu1 N50 133.6(3) .
N10 Lu1 N11 121.8(2) .
N10 Lu1 N50 120.7(2) .
N50 Lu1 N11 117.5(3) .
O8 S2 O3 114.1(6) .
O8 S2 C2A 102.6(4) .
O9 S2 O8 114.7(6) .
O9 S2 O3 119.8(6) .
O9 S2 C2A 100.4(5) .
O3 S2 C2A 101.1(6) .
O24 S4 O36 114.3(6) .
O24 S4 C2P 103.5(6) .
O36 S4 C2P 104.1(7) .
O40 S4 O24 113.9(7) .
O40 S4 O36 114.7(7) .
O40 S4 C2P 104.5(7) .
C23 O1 Lu1 126.1(6) .
C32 O2 Lu1 124.6(6) .
C1Q O4 Lu1 124.5(6) .
C1K O5 Lu1 124.3(7) .
C25 O6 Lu1 124.9(6) .
C44 O7 Lu1 123.8(6) .
C34 N10 Lu1 120.2(6) .
C34 N10 C14 119.2(8) .
C14 N10 Lu1 120.0(6) .
C1I N11 Lu1 120.0(6) .
C1M N11 Lu1 119.8(6) .
C1M N11 C1I 119.6(8) .
N50 C12 C1C 122.9(10) .
N50 C12 C1K 111.6(8) .
C1C C12 C1K 125.4(10) .
C46 C19 C34 117.9(10) .
C25 N22 C21 120.0(9) .
O1 C23 C14 117.2(8) .
O1 C23 N1P 123.5(10) .
N1P C23 C14 119.3(9) .
O6 C25 N22 121.9(9) .
O6 C25 C1I 118.0(9) .
N22 C25 C1I 120.1(9) .
C13 C27 C1A 120.9(14) .
C3A C27 C13 117.7(14) .
C3A C27 C1A 121.3(9) .
C18 O30 C1V 116.7(11) .
C44 N31 C1A 122.2(9) .
O2 C32 N42 122.1(10) .
O2 C32 C2 119.7(9) .
N42 C32 C2 118.2(9) .
N10 C34 C19 121.8(9) .
N10 C34 C44 111.4(9) .
C19 C34 C44 126.4(10) .
C1L C38 C1X 120.1(11) .
C6 C41 C10 120.8(9) .
C32 N42 C1O 121.1(10) .
C7 C43 C1C 121.4(10) .
O7 C44 N31 119.8(9) .
O7 C44 C34 119.1(8) .
N31 C44 C34 121.0(9) .
C1G C46 C19 120.4(10) .
C12 N50 Lu1 119.8(6) .
C12 N50 C2 118.6(9) .
C2 N50 Lu1 121.4(7) .
C1Q N1 C15 120.3(10) .
N50 C2 C32 109.6(8) .
N50 C2 C7 122.0(10) .
C7 C2 C32 128.3(10) .
C1K N5 C39 122.1(9) .
C41 C6 C1I 117.5(10) .
C43 C7 C2 118.1(10) .
C1H C8 C36 119.7(11) .
C1S C9 C2B 120.5(12) .
C1M C10 C41 117.2(9) .
C1Y C11 C2G 123.7(13) .
C2C C13 C27 123.8(15) .
N10 C14 C23 110.2(8) .
N10 C14 C1G 121.8(9) .
C1G C14 C23 128.0(9) .
N1 C15 C2Z 107.3(9) .
N1 C15 C3L 108.3(9) .
C2D C15 N1 120.3(10) .
C2D C15 C2Z 104.2(8) .
C2Z C15 C3L 114.6(8) .
C1J C16 C49 117.5(11) .
C37 C16 C1J 119.8(10) .
C37 C16 C49 122.5(10) .
C1F C17 C18 121.5(12) .
O30 C18 C17 116.0(11) .
O30 C18 C2H 124.3(12) .
C2H C18 C17 119.7(12) .
N31 C1A C27 111.1(12) .
N31 C1A C1 116.1(11) .
C1 C1A C27 110.6(10) .
C43 C1C C12 116.9(10) .
C3J O1D C2N 120.9(12) .
N22 C21 C1Y 113.5(11) .
N22 C21 C1P 109.7(9) .
C1Y C21 C1P 108.7(9) .
C17 C1F C1X 119.7(13) .
C46 C1G C14 118.8(10) .
C1U C24 C2G 119.0(14) .
C1U C24 C2Q 117.0(15) .
C2Q C24 C2G 124.0(15) .
C1J C1H C8 122.5(12) .
C2G C26 C40 114.5(16) .
N11 C1I C25 111.1(8) .
N11 C1I C6 122.5(9) .
C6 C1I C25 126.3(9) .
C1H C1J C16 118.7(12) .
C1H C1J C2I 123.2(12) .
C2I C1J C16 118.1(11) .
O5 C1K C12 118.7(9) .
O5 C1K N5 120.9(10) .
N5 C1K C12 120.3(9) .
C38 C1L C39 117.5(11) .
C1S C1L C38 119.2(11) .
C1S C1L C39 123.0(11) .
N11 C1M C10 122.2(9) .
N11 C1M C1Q 112.0(8) .
C10 C1M C1Q 125.5(9) .
N42 C1O C1B 108.5(10) .
N42 C1O C36 112.4(10) .
C1B C1O C36 110.2(11) .
C23 N1P C1Z 118.2(9) .
O4 C1Q N1 121.4(10) .
O4 C1Q C1M 117.8(8) .
N1 C1Q C1M 120.9(10) .
C8 C36 C1O 122.7(10) .
C49 C36 C8 119.2(11) .
C49 C36 C1O 118.0(10) .
C9 C1S C1L 120.8(11) .
N5 C39 C1L 111.1(10) .
N5 C39 C50 108.6(10) .
C1L C39 C50 112.8(10) .
C2E C40 C26 123.0(17) .
C24 C1U C48 122.9(15) .
O30 C1V C3E 106.8(11) .
C2X C47 C3D 123.8(13) .
C1U C48 C1Y 119.4(15) .
C36 C49 C16 122.3(11) .
C1F C1X C38 120.1(12) .
C2B C1X C38 120.0(11) .
C2B C1X C1F 119.8(12) .
C11 C1Y C21 124.4(12) .
C11 C1Y C48 118.3(13) .
C48 C1Y C21 117.3(13) .
N1P C1Z C1E 108.2(11) .
C33 C1Z C1E 113.4(10) .
C33 C1Z N1P 114.2(9) .
C4 O2A C2E 116.9(14) .
C1X C2B C9 119.4(11) .
C1X C2B C2H 119.7(11) .
C2H C2B C9 120.9(12) .
C13 C2C C2K 117.7(12) .
C13 C2C C3D 121.2(12) .
C3D C2C C2K 121.1(12) .
C40 C2E O2A 111.3(18) .
C40 C2E C2Q 122.4(16) .
O2A C2E C2Q 126.1(17) .
C11 C2G C24 116.6(14) .
C26 C2G C11 122.6(14) .
C26 C2G C24 120.7(14) .
C18 C2H C2B 119.3(13) .
C2N C2I C1J 120.3(12) .
C2C C2K C2Y 120.2(11) .
C2W C2K C2C 121.7(10) .
C2W C2K C2Y 118.1(10) .
C2N C2M C37 119.4(12) .
C2I C2N O1D 125.7(13) .
C2I C2N C2M 121.3(11) .
C2M C2N O1D 113.0(13) .
F37 C2P S4 111.3(8) .
F37 C2P F2 105.7(12) .
F37 C2P F3L 109.4(12) .
F2 C2P S4 110.6(10) .
F2 C2P F3L 109.9(11) .
F3L C2P S4 109.8(9) .
C24 C2Q C2E 115.3(16) .
C2J C3S C2F 120.0 .
C3S C2F O3Q 126.8 .
C3O C2F C3S 120.0 .
C3O C2F O3Q 112.9 .
C2F C3O C3X 120.0 .
C3O C3X C2O 120.0 .
C2J C2O C3X 120.0 .
C2R C2O C3X 120.0 .
C2R C2O C2J 120.0 .
C3S C2J C2O 120.0 .
C3S C2J C2L 120.0 .
C2L C2J C2O 120.0 .
C2J C2L C2U 120.1 .
C2L C2U C2D 120.0 .
C15 C2D C2U 121.5(6) .
C15 C2D C2R 118.1(6) .
C2R C2D C2U 120.0 .
C2O C2R C2D 120.0 .
C2X O2T C3I 118.6 .
C31 C2V C3C 120.7 .
C2X C2W C2K 117.3(5) .
C47 C2X O2T 115.1(7) .
C2W C2X C47 120.4(7) .
C2W C2X O2T 124.4 .
C3A C2Y C2K 118.9(6) .
C16 C37 C2M 120.7(9) .
C27 C3A C2Y 121.7(6) .
C27 C3A F7A 98.9(6) 4_756
C2Y C3A F7A 123.9(2) 4_756
C3C C3B C3J 110.1 .
C2V C3C C3B 107.5 .
C47 C3D C2C 115.6(10) .
C3Y C3E C1V 120.2(7) .
C28 O3G C22 116.1 .
O2T C3I C1W 127.0 .
O2A C4 C2T 111.2(6) .
C3M C1R C3Y 111.9 .
C3W C2T C4 113.0 .
C2V C31 C30 113.8 .
O1D C3J C3B 113.6(5) .
O1D C3J C32X 98.1(6) .
C2F O3Q C4C 117.2 .
C30 C3U C4C 98.8 .
C22 C3V C45 112.7 .
O3G C22 C3V 125.1 .
C3Z C22 O3G 113.7 .
C3Z C22 C3V 120.5 .
C22 C3Z C3G 128.6 .
C3H C3G C3Z 115.3 .
C3G C3H C45 120.9 .
C3G C3H C29 122.2 .
C29 C3H C45 116.4 .
C3V C45 C3H 121.7 .
C1N C45 C3V 118.4 .
C1N C45 C3H 119.9 .
C3F C1N C45 122.8 .
C1N C3F C33 122.9 .
C1Z C33 C3F 118.2(5) .
C29 C33 C1Z 124.3(6) .
C29 C33 C3F 117.5 .
C33 C29 C3H 119.9 .
C4A C3W C2T 145.4 .
C3E C3Y C1R 113.1 .
C3W C4A C20 120.6 .
O3Q C4C C3U 104.0 .
C4A C20 C10E 142.5 .
F28 C2A S2 107.8(6) .
F28 C2A F1X 114.5(9) .
F1T C2A S2 110.5(6) .
F1T C2A F28 105.2(9) .
F1T C2A F1X 113.9(8) .
F1X C2A S2 104.8(7) .
C3M C5 C1W 109.6 .
C1R C3M C5 123.0 .
C5 C1W C3I 107.4 .
C31 C30 C3U 136.0 .
C10E C1T C28 107.7 .
O3G C28 C1T 108.2 .
C3N O3L C3Q 107.9 .
O3L C3N C1D 105.6 .
O10A S1A C2S 109.1 .
O10A S1A O13A 113.2 .
O11A S1A O10A 113.8 .
O11A S1A C2S 104.0 .
O11A S1A O13A 111.8 .
O13A S1A C2S 104.0 .
F12A C2S S1A 110.9 .
F12A C2S F7A 106.6 .
F7A C2S S1A 110.1 .
F15A C2S S1A 113.8 .
F15A C2S F12A 107.7 .
F15A C2S F7A 107.4 .
C2S F7A C3A 173.2(3) 4_746
C4B C42 C3T 118.6 .
C3L C3T C42 125.5 .
C3T C3L C15 122.5(5) .
C3T C3L C4F 115.7 .
C4F C3L C15 121.5(5) .
C3L C4F C4E 121.3 .
C4B C4E C4F 117.6 .
C4G C4E C4F 123.2 .
C4G C4E C4B 119.1 .
C42 C4B C4E 121.0 .
C4I C4B C42 122.8 .
C4I C4B C4E 116.2 .
C4H C4I C4B 124.9 .
C4I C4H O3R 117.2 .
C3P C4H C4I 120.4 .
C3P C4H O3R 122.3 .
C4H C3P C4G 120.6 .
C4E C4G C3P 118.5 .
C16X O3R C4H 115.9 .
O3L C3Q C3R 102.5 .
F15B C4K F12B 119.6 .
F15B C4K F7B 113.8 .
F15B C4K S1B 106.2 .
F12B C4K S1B 97.3 .
F7B C4K F12B 111.7 .
F7B C4K S1B 105.6 .
O10B S1B C4K 95.4 .
O13B S1B C4K 105.0 .
O13B S1B O10B 118.1 .
O13B S1B O11B 116.2 .
O11B S1B C4K 102.9 .
O11B S1B O10B 114.7 .
O3R C16X C30X 109.3 .
C4D C30X C16X 108.0 .
C30X C4D C13X 102.4 .
C35 C13X C4D 114.0 .
C13X C35 C21X 121.2 .
C35 C21X C32X 105.2 .
C21X C32X C3J 141.9 .
O4VV C1VV C6VV 120.0 .
C1VV O4VV C15V 134.7 .
O4VV C15V C45V 119.2 .
C1T C10E C20 107.9 .

loop_
_geom_bond_atom_site_label_1
_geom_bond_atom_site_label_2
_geom_bond_distance
_geom_bond_site_symmetry_2
Lu1 O1 2.308(6) .
Lu1 O2 2.361(6) .
Lu1 O4 2.320(7) .
Lu1 O5 2.332(6) .
Lu1 O6 2.324(6) .
Lu1 O7 2.321(6) .
Lu1 N10 2.436(7) .
Lu1 N11 2.473(7) .
Lu1 N50 2.457(8) .
S2 O8 1.420(8) .
S2 O9 1.406(8) .
S2 O3 1.452(10) .
S2 C2A 1.835(5) .
S4 O24 1.426(9) .
S4 O36 1.431(9) .
S4 O40 1.427(10) .
S4 C2P 1.838(14) .
O1 C23 1.229(11) .
O2 C32 1.216(11) .
O4 C1Q 1.264(13) .
O5 C1K 1.243(12) .
O6 C25 1.253(12) .
O7 C44 1.254(11) .
N10 C34 1.344(13) .
N10 C14 1.353(12) .
N11 C1I 1.330(12) .
N11 C1M 1.322(12) .
C12 N50 1.337(13) .
C12 C1C 1.394(13) .
C12 C1K 1.485(16) .
C19 C34 1.412(14) .
C19 C46 1.387(15) .
N22 C25 1.316(13) .
N22 C21 1.444(15) .
C23 C14 1.520(14) .
C23 N1P 1.288(12) .
C25 C1I 1.503(14) .
C27 C13 1.387(13) .
C27 C1A 1.60(2) .
C27 C3A 1.372(14) .
F28 C2A 1.350(10) .
O30 C18 1.362(14) .
O30 C1V 1.401(17) .
N31 C44 1.338(12) .
N31 C1A 1.427(17) .
C32 N42 1.349(14) .
C32 C2 1.498(14) .
C34 C44 1.448(14) .
F37 C2P 1.317(14) .
C38 C1L 1.413(16) .
C38 C1X 1.447(16) .
C41 C6 1.360(15) .
C41 C10 1.400(15) .
N42 C1O 1.435(15) .
C43 C7 1.366(16) .
C43 C1C 1.380(16) .
C46 C1G 1.371(15) .
N50 C2 1.348(13) .
N1 C15 1.488(15) .
N1 C1Q 1.322(13) .
C2 C7 1.390(14) .
N5 C1K 1.334(14) .
N5 C39 1.473(16) .
C6 C1I 1.391(14) .
C8 C1H 1.382(18) .
C8 C36 1.410(17) .
C9 C1S 1.401(17) .
C9 C2B 1.430(17) .
C10 C1M 1.388(14) .
C11 C1Y 1.319(18) .
C11 C2G 1.429(18) .
C13 C2C 1.377(15) .
C14 C1G 1.396(14) .
C15 C2D 1.362(15) .
C15 C2Z 1.543(12) .
C15 C3L 1.575(15) .
C16 C1J 1.421(16) .
C16 C49 1.446(17) .
C16 C37 1.346(12) .
C17 C18 1.402(18) .
C17 C1F 1.356(17) .
C18 C2H 1.372(18) .
C1A C1 1.538(12) .
C1B C1O 1.541(14) .
O1D C2N 1.398(14) .
O1D C3J 1.355(12) .
C1E C1Z 1.560(13) .
C21 C1Y 1.467(19) .
C21 C1P 1.522(11) .
C1F C1X 1.395(16) .
C24 C1U 1.36(2) .
C24 C2G 1.432(19) .
C24 C2Q 1.39(2) .
C1H C1J 1.376(17) .
C26 C40 1.47(2) .
C26 C2G 1.41(2) .
C1J C2I 1.417(18) .
C1L C1S 1.413(17) .
C1L C39 1.489(16) .
C1M C1Q 1.509(14) .
C1O C36 1.536(16) .
N1P C1Z 1.477(15) .
C36 C49 1.344(15) .
C39 C50 1.557(13) .
C40 C2E 1.37(2) .
F1T C2A 1.319(11) .
C1U C48 1.36(2) .
C1V C3E 1.525(15) .
F1X C2A 1.352(11) .
C47 C2X 1.383(15) .
C47 C3D 1.383(15) .
C48 C1Y 1.439(17) .
C1X C2B 1.396(17) .
F2 C2P 1.320(13) .
C1Z C33 1.439(15) .
O2A C2E 1.39(2) .
O2A C4 1.364(15) .
C2B C2H 1.416(18) .
C2C C2K 1.397(15) .
C2C C3D 1.392(12) .
C2E C2Q 1.42(2) .
C2I C2N 1.335(19) .
C2K C2W 1.392(14) .
C2K C2Y 1.417(12) .
C2M C2N 1.377(19) .
C2M C37 1.400(15) .
C2P F3L 1.336(14) .
C3S C2F 1.3865 .
C3S C2J 1.3856 .
C2F C3O 1.3861 .
C2F O3Q 1.4441 .
C3O C3X 1.3861 .
C3X C2O 1.3864 .
C2O C2J 1.3864 .
C2O C2R 1.3860 .
C2J C2L 1.3859 .
C2L C2U 1.3859 .
C2U C2D 1.3868 .
C2D C2R 1.3862 .
O2T C2X 1.4018 .
O2T C3I 1.4995 .
C2V C3C 1.4705 .
C2V C31 1.2931 .
C2W C2X 1.3732 .
C2Y C3A 1.3903 .
C3A F7A 1.880(4) 4_756
C3B C3C 1.5088 .
C3B C3J 1.5310 .
C3E C3Y 1.4008 .
O3G C22 1.4081 .
O3G C28 1.3709 .
C3I C1W 1.5181 .
C4 C2T 1.4845 .
C1R C3Y 1.5319 .
C1R C3M 1.3317 .
C2T C3W 1.4218 .
C31 C30 1.5418 .
C3J C32X 1.5681 .
O3Q C4C 1.4862 .
C3U C4C 1.5512 .
C3U C30 1.5434 .
C3V C22 1.4215 .
C3V C45 1.4862 .
C22 C3Z 1.3844 .
C3Z C3G 1.3879 .
C3G C3H 1.3361 .
C3H C45 1.5087 .
C3H C29 1.4056 .
C45 C1N 1.3251 .
C1N C3F 1.2000 .
C3F C33 1.5260 .
C33 C29 1.3348 .
C3W C4A 1.3775 .
C4A C20 1.3969 .
C20 C10E 1.5251 .
C1D C3N 1.5470 .
C5 C3M 1.4286 .
C5 C1W 1.5085 .
C1T C28 1.5340 .
C1T C10E 1.4930 .
O3L C3N 1.4628 .
O3L C3Q 1.5062 .
C3R C3Q 1.5548 .
O10A S1A 1.4048 .
S1A O11A 1.3965 .
S1A C2S 1.8135 .
S1A O13A 1.4536 .
C2S F12A 1.3637 .
C2S F7A 1.3676 .
C2S F15A 1.3488 .
F7A C3A 1.880(4) 4_746
O10 C3 1.4064 .
C42 C3T 1.4186 .
C42 C4B 1.3929 .
C3T C3L 1.3511 .
C3L C4F 1.4361 .
C4F C4E 1.4796 .
C4E C4B 1.3999 .
C4E C4G 1.3795 .
C4B C4I 1.3826 .
C4I C4H 1.3374 .
C4H C3P 1.2544 .
C4H O3R 1.4525 .
C3P C4G 1.4698 .
O3R C16X 1.4044 .
F15B C4K 1.3344 .
C4K F12B 1.4256 .
C4K F7B 1.3402 .
C4K S1B 1.8759 .
S1B O10B 1.4886 .
S1B O13B 1.4095 .
S1B O11B 1.4163 .
C16X C30X 1.5282 .
C30X C4D 1.4753 .
C4D C13X 1.5891 .
C13X C35 1.2744 .
C35 C21X 1.4954 .
C21X C32X 1.5297 .
C1VV O4VV 1.3129 .
C1VV C6VV 1.5025 .
O4VV C15V 1.3691 .
C15V C45V 1.4904 .

loop_
_geom_torsion_atom_site_label_1
_geom_torsion_atom_site_label_2
_geom_torsion_atom_site_label_3
_geom_torsion_atom_site_label_4
_geom_torsion
_geom_torsion_site_symmetry_4
Lu1 O1 C23 C14 3.8(12) .
Lu1 O1 C23 N1P -179.0(7) .
Lu1 O2 C32 N42 173.5(8) .
Lu1 O2 C32 C2 -4.3(13) .
Lu1 O4 C1Q N1 178.4(8) .
Lu1 O4 C1Q C1M -2.3(13) .
Lu1 O5 C1K C12 -1.4(13) .
Lu1 O5 C1K N5 -178.6(7) .
Lu1 O6 C25 N22 -173.9(7) .
Lu1 O6 C25 C1I 5.9(11) .
Lu1 O7 C44 N31 171.0(8) .
Lu1 O7 C44 C34 -6.8(15) .
Lu1 N10 C34 C19 168.1(7) .
Lu1 N10 C34 C44 -5.7(12) .
Lu1 N10 C14 C23 11.9(10) .
Lu1 N10 C14 C1G -168.0(7) .
Lu1 N11 C1I C25 10.8(10) .
Lu1 N11 C1I C6 -165.6(7) .
Lu1 N11 C1M C10 167.4(7) .
Lu1 N11 C1M C1Q -6.7(10) .
Lu1 N50 C2 C32 -6.6(11) .
Lu1 N50 C2 C7 176.3(8) .
O1 C23 C14 N10 -10.1(12) .
O1 C23 C14 C1G 169.8(9) .
O1 C23 N1P C1Z 4.7(15) .
O2 C32 N42 C1O 4.3(17) .
O2 C32 C2 N50 6.9(13) .
O2 C32 C2 C7 -176.2(10) .
O6 C25 C1I N11 -10.8(11) .
O6 C25 C1I C6 165.4(9) .
O8 S2 C2A F28 -176.3(8) .
O8 S2 C2A F1T -61.9(8) .
O8 S2 C2A F1X 61.3(7) .
O9 S2 C2A F28 65.2(9) .
O9 S2 C2A F1T 179.7(7) .
O9 S2 C2A F1X -57.2(7) .
N10 C34 C44 O7 7.9(15) .
N10 C34 C44 N31 -169.8(10) .
N10 C14 C1G C46 0.5(14) .
N11 C1M C1Q O4 5.9(13) .
N11 C1M C1Q N1 -174.8(10) .
C12 N50 C2 C32 178.7(8) .
C12 N50 C2 C7 1.6(15) .
C19 C34 C44 O7 -165.4(10) .
C19 C34 C44 N31 16.8(18) .
C19 C46 C1G C14 -3.7(13) .
N22 C25 C1I N11 169.0(9) .
N22 C25 C1I C6 -14.8(14) .
N22 C21 C1Y C11 -23.6(16) .
N22 C21 C1Y C48 157.6(11) .
C23 C14 C1G C46 -179.4(9) .
C23 N1P C1Z C1E 162.1(11) .
C23 N1P C1Z C33 -70.7(13) .
O24 S4 C2P F37 -55.8(11) .
O24 S4 C2P F2 -173.0(10) .
O24 S4 C2P F3L 65.5(9) .
C25 N22 C21 C1Y -74.1(14) .
C25 N22 C21 C1P 164.0(9) .
C27 C13 C2C C2K 0.7(17) .
C27 C13 C2C C3D -179.6(9) .
O30 C18 C2H C2B 176.8(11) .
O30 C1V C3E C3Y -84.1(10) .
C32 N42 C1O C1B 157.5(13) .
C32 N42 C1O C36 -80.4(14) .
C32 C2 C7 C43 -179.7(10) .
C34 N10 C14 C23 -177.4(8) .
C34 N10 C14 C1G 2.7(13) .
C34 C19 C46 C1G 3.7(14) .
O36 S4 C2P F37 -175.7(10) .
O36 S4 C2P F2 67.2(12) .
O36 S4 C2P F3L -54.3(10) .
C38 C1L C1S C9 -0.7(17) .
C38 C1L C39 N5 148.6(10) .
C38 C1L C39 C50 -89.2(13) .
C38 C1X C2B C9 -1.9(15) .
C38 C1X C2B C2H 178.4(10) .
O40 S4 C2P F37 63.7(12) .
O40 S4 C2P F2 -53.5(12) .
O40 S4 C2P F3L -174.9(8) .
C41 C6 C1I N11 -3.3(14) .
C41 C6 C1I C25 -179.1(9) .
C41 C10 C1M N11 -0.2(15) .
C41 C10 C1M C1Q 173.1(9) .
N42 C32 C2 N50 -170.9(9) .
N42 C32 C2 C7 5.9(16) .
N42 C1O C36 C8 -15.5(15) .
N42 C1O C36 C49 168.6(10) .
C44 N31 C1A C27 -69.9(16) .
C44 N31 C1A C1 162.6(11) .
C46 C19 C34 N10 -0.5(15) .
C46 C19 C34 C44 172.2(10) .
N50 C12 C1C C43 1.7(15) .
N50 C12 C1K O5 -4.0(13) .
N50 C12 C1K N5 173.2(10) .
N50 C2 C7 C43 -3.2(16) .
N1 C15 C2D C2U -34.0(11) .
N1 C15 C2D C2R 138.6(8) .
N1 C15 C3L C3T -40.6(9) .
N1 C15 C3L C4F 145.5(6) .
C2 C32 N42 C1O -177.9(10) .
C6 C41 C10 C1M 2.3(15) .
C7 C43 C1C C12 -3.3(17) .
C8 C1H C1J C16 -3.0(16) .
C8 C1H C1J C2I 178.0(11) .
C8 C36 C49 C16 1.2(17) .
C9 C2B C2H C18 -177.9(11) .
C10 C41 C6 C1I -0.7(14) .
C10 C1M C1Q O4 -168.0(10) .
C10 C1M C1Q N1 11.3(16) .
C13 C27 C1A N31 143.1(10) .
C13 C27 C1A C1 -86.5(12) .
C13 C27 C3A C2Y 0.3(10) .
C13 C27 C3A F7A 139.8(8) 4_756
C13 C2C C2K C2W 177.7(10) .
C13 C2C C2K C2Y -0.4(17) .
C13 C2C C3D C47 -176.7(12) .
C14 N10 C34 C19 -2.6(14) .
C14 N10 C34 C44 -176.4(9) .
C14 C23 N1P C1Z -178.2(10) .
C15 N1 C1Q O4 1.4(17) .
C15 N1 C1Q C1M -177.9(10) .
C15 C2D C2R C2O -172.6(5) .
C15 C3L C4F C4E 169.5(5) .
C16 C1J C2I C2N 5.5(17) .
C17 C18 C2H C2B -4.3(18) .
C17 C1F C1X C38 -179.4(10) .
C17 C1F C1X C2B -2.7(16) .
C18 O30 C1V C3E -170.7(10) .
C18 C17 C1F C1X 0.2(18) .
C1A C27 C13 C2C 176.2(10) .
C1A C27 C3A C2Y -176.5(6) .
C1A C27 C3A F7A -37.0(9) 4_756
C1A N31 C44 O7 4(2) .
C1A N31 C44 C34 -178.5(13) .
C1B C1O C36 C8 105.7(13) .
C1B C1O C36 C49 -70.3(15) .
C1C C12 N50 Lu1 -175.7(7) .
C1C C12 N50 C2 -0.8(14) .
C1C C12 C1K O5 179.0(10) .
C1C C12 C1K N5 -3.8(16) .
C1C C43 C7 C2 4.1(18) .
O1D C3J C32X C21X -36.3(6) .
C1E C1Z C33 C3F -93.5(10) .
C1E C1Z C33 C29 85.1(11) .
C21 N22 C25 O6 5.5(16) .
C21 N22 C25 C1I -174.3(10) .
C1F C17 C18 O30 -177.7(11) .
C1F C17 C18 C2H 3.3(18) .
C1F C1X C2B C9 -178.6(10) .
C1F C1X C2B C2H 1.7(16) .
C24 C1U C48 C1Y 1(2) .
C1H C8 C36 C1O -177.2(10) .
C1H C8 C36 C49 -1.3(16) .
C1H C1J C2I C2N -175.5(12) .
C26 C40 C2E O2A 174.0(14) .
C26 C40 C2E C2Q -2(2) .
C1I N11 C1M C10 -3.7(14) .
C1I N11 C1M C1Q -177.8(8) .
C1J C16 C49 C36 -1.9(16) .
C1J C16 C37 C2M 1.2(14) .
C1J C2I C2N O1D 175.8(12) .
C1J C2I C2N C2M -6(2) .
C1K C12 N50 Lu1 7.3(11) .
C1K C12 N50 C2 -177.9(9) .
C1K C12 C1C C43 178.3(10) .
C1K N5 C39 C1L -79.7(13) .
C1K N5 C39 C50 155.7(11) .
C1L C38 C1X C1F 179.1(10) .
C1L C38 C1X C2B 2.4(15) .
C1M N11 C1I C25 -178.1(8) .
C1M N11 C1I C6 5.5(14) .
C1O C36 C49 C16 177.3(10) .
N1P C23 C14 N10 172.6(9) .
N1P C23 C14 C1G -7.5(15) .
N1P C1Z C33 C3F 141.9(7) .
N1P C1Z C33 C29 -39.5(10) .
C1Q N1 C15 C2D -67.1(15) .
C1Q N1 C15 C2Z 174.3(10) .
C1Q N1 C15 C3L -61.5(13) .
C36 C8 C1H C1J 2.3(17) .
C1S C9 C2B C1X 0.2(17) .
C1S C9 C2B C2H 179.9(12) .
C1S C1L C39 N5 -37.1(14) .
C1S C1L C39 C50 85.0(15) .
C39 N5 C1K O5 2.4(17) .
C39 N5 C1K C12 -174.8(10) .
C39 C1L C1S C9 -174.8(11) .
C40 C26 C2G C11 -179.1(12) .
C40 C26 C2G C24 -1(2) .
C40 C2E C2Q C24 1(2) .
C1U C24 C2G C11 -1.7(18) .
C1U C24 C2G C26 -179.6(13) .
C1U C24 C2Q C2E 179.8(13) .
C1U C48 C1Y C11 -3(2) .
C1U C48 C1Y C21 176.1(12) .
C1V O30 C18 C17 -178.8(11) .
C1V O30 C18 C2H 0.1(18) .
C1V C3E C3Y C1R 89.5(7) .
C49 C16 C1J C1H 2.7(15) .
C49 C16 C1J C2I -178.2(10) .
C49 C16 C37 C2M 176.3(11) .
C1X C38 C1L C1S -1.0(15) .
C1X C38 C1L C39 173.4(9) .
C1X C2B C2H C18 1.8(17) .
C1Y C11 C2G C24 0.2(19) .
C1Y C11 C2G C26 178.0(13) .
C1Z C33 C29 C3H 179.9(5) .
O2A C2E C2Q C24 -174.5(13) .
O2A C4 C2T C3W 68.7(6) .
O3 S2 C2A F28 -58.3(9) .
O3 S2 C2A F1T 56.2(8) .
O3 S2 C2A F1X 179.3(7) .
C2B C9 C1S C1L 1.1(18) .
C2C C2K C2W C2X -1.4(14) .
C2C C2K C2Y C3A 0.1(13) .
C2E O2A C4 C2T 177.7(10) .
C2G C11 C1Y C21 -176.8(11) .
C2G C11 C1Y C48 2.0(19) .
C2G C24 C1U C48 1(2) .
C2G C24 C2Q C2E 0(2) .
C2G C26 C40 C2E 2(2) .
C2K C2C C3D C47 3.0(16) .
C2K C2W C2X C47 3.7(11) .
C2K C2W C2X O2T -177.5(6) .
C2K C2Y C3A C27 0.0(8) .
C2K C2Y C3A F7A -129.5(7) 4_756
C2N O1D C3J C3B -167.1(10) .
C2N O1D C3J C32X 178.6(12) .
C2N C2M C37 C16 -1.8(18) .
C2Q C24 C1U C48 -179.1(14) .
C2Q C24 C2G C11 178.4(12) .
C2Q C24 C2G C26 0(2) .
C3S C2F C3O C3X 0.0 .
C3S C2F O3Q C4C 25.8 .
C3S C2J C2L C2U 180.0 .
C2F C3S C2J C2O 0.0 .
C2F C3S C2J C2L -180.0 .
C2F C3O C3X C2O -0.1 .
C2F O3Q C4C C3U -130.2 .
C3O C2F O3Q C4C -148.1 .
C3O C3X C2O C2J 0.0 .
C3O C3X C2O C2R 180.0 .
C3X C2O C2J C3S 0.0 .
C3X C2O C2J C2L 180.0 .
C3X C2O C2R C2D -180.0 .
C2O C2J C2L C2U 0.0 .
C2J C3S C2F C3O 0.0 .
C2J C3S C2F O3Q -173.5 .
C2J C2O C2R C2D -0.1 .
C2J C2L C2U C2D 0.0 .
C2L C2U C2D C15 172.4(5) .
C2L C2U C2D C2R 0.0 .
C2U C2D C2R C2O 0.0 .
C2R C2O C2J C3S -180.0 .
C2R C2O C2J C2L 0.1 .
O2T C3I C1W C5 56.2 .
C2V C31 C30 C3U 152.2 .
C2W C2K C2Y C3A -178.0(6) .
C2X C47 C3D C2C -1(2) .
C2X O2T C3I C1W 168.0 .
C2Y C2K C2W C2X 176.7(6) .
C2Z C15 C2D C2U 86.2(7) .
C2Z C15 C2D C2R -101.3(7) .
C2Z C15 C3L C3T 79.1(8) .
C2Z C15 C3L C4F -94.8(8) .
C37 C16 C1J C1H 178.0(9) .
C37 C16 C1J C2I -2.9(15) .
C37 C16 C49 C36 -177.1(10) .
C37 C2M C2N O1D -177.4(11) .
C37 C2M C2N C2I 4(2) .
C3A C27 C13 C2C -0.6(15) .
C3A C27 C1A N31 -40.2(13) .
C3A C27 C1A C1 90.2(11) .
C3C C2V C31 C30 -161.1 .
C3C C3B C3J O1D -46.1(7) .
C3D C47 C2X O2T 178.4(11) .
C3D C47 C2X C2W -3(2) .
C3D C2C C2K C2W -2.0(17) .
C3D C2C C2K C2Y 179.9(9) .
O3G C22 C3Z C3G 176.9 .
C3I O2T C2X C47 174.0(9) .
C3I O2T C2X C2W -4.8 .
C4 O2A C2E C40 -174.9(11) .
C4 O2A C2E C2Q 1(2) .
C4 C2T C3W C4A 58.6 .
C1P C21 C1Y C11 98.8(13) .
C1P C21 C1Y C48 -80.0(13) .
C2T C3W C4A C20 21.4 .
C31 C2V C3C C3B 136.7 .
C3J O1D C2N C2I 19(2) .
C3J O1D C2N C2M -159.4(12) .
C3J C3B C3C C2V -52.6 .
O3Q C2F C3O C3X 174.4 .
C3V C22 C3Z C3G 5.5 .
C3V C45 C1N C3F -179.6 .
C22 O3G C28 C1T 170.6 .
C22 C3V C45 C3H -1.3 .
C22 C3V C45 C1N 179.9 .
C22 C3Z C3G C3H -5.0 .
C3Z C3G C3H C45 1.3 .
C3Z C3G C3H C29 -170.9 .
C3G C3H C45 C3V 1.7 .
C3G C3H C45 C1N -179.6 .
C3G C3H C29 C33 179.0 .
C3H C45 C1N C3F 1.6 .
C45 C3V C22 O3G -172.2 .
C45 C3V C22 C3Z -1.8 .
C45 C3H C29 C33 6.5 .
C45 C1N C3F C33 4.1 .
C1N C3F C33 C1Z 174.3(5) .
C1N C3F C33 C29 -4.4 .
C3F C33 C29 C3H -1.4 .
C29 C3H C45 C3V 174.2 .
C29 C3H C45 C1N -7.0 .
C3W C4A C20 C10E -167.4 .
C3Y C1R C3M C5 -177.4 .
C4A C20 C10E C1T -3.2 .
C4C C3U C30 C31 -95.9 .
C3M C1R C3Y C3E -110.1 .
C3M C5 C1W C3I -79.7 .
C1W C5 C3M C1R -107.2 .
C30 C3U C4C O3Q -51.2 .
C28 O3G C22 C3V -0.4 .
C28 O3G C22 C3Z -171.3 .
C28 C1T C10E C20 79.7 .
C3N O3L C3Q C3R 176.9 .
O10A S1A C2S F12A 56.5 .
O10A S1A C2S F7A -61.2 .
O10A S1A C2S F15A 178.2 .
O11A S1A C2S F12A -65.2 .
O11A S1A C2S F7A 177.1 .
O11A S1A C2S F15A 56.5 .
O13A S1A C2S F12A 177.6 .
O13A S1A C2S F7A 59.9 .
O13A S1A C2S F15A -60.7 .
C42 C3T C3L C15 -169.0(5) .
C42 C3T C3L C4F 5.2 .
C42 C4B C4I C4H 175.8 .
C3T C42 C4B C4E -2.7 .
C3T C42 C4B C4I 180.0 .
C3T C3L C4F C4E -4.8 .
C3L C4F C4E C4B 1.0 .
C3L C4F C4E C4G -175.1 .
C4F C4E C4B C42 2.9 .
C4F C4E C4B C4I -179.7 .
C4F C4E C4G C3P -178.4 .
C4E C4B C4I C4H -1.6 .
C4B C42 C3T C3L -1.6 .
C4B C4E C4G C3P 5.6 .
C4B C4I C4H C3P 4.4 .
C4B C4I C4H O3R -174.1 .
C4I C4H C3P C4G -2.0 .
C4I C4H O3R C16X -171.0 .
C4H C3P C4G C4E -3.0 .
C4H O3R C16X C30X 156.5 .
C3P C4H O3R C16X 10.6 .
C4G C4E C4B C42 179.1 .
C4G C4E C4B C4I -3.5 .
O3R C4H C3P C4G 176.4 .
O3R C16X C30X C4D -164.6 .
C3Q O3L C3N C1D 178.7 .
F15B C4K S1B O10B -177.7 .
F15B C4K S1B O13B -56.7 .
F15B C4K S1B O11B 65.4 .
F12B C4K S1B O10B 58.5 .
F12B C4K S1B O13B 179.5 .
F12B C4K S1B O11B -58.4 .
F7B C4K S1B O10B -56.5 .
F7B C4K S1B O13B 64.6 .
F7B C4K S1B O11B -173.4 .
C16X C30X C4D C13X -78.7 .
C30X C4D C13X C35 134.1 .
C4D C13X C35 C21X -178.9 .
C13X C35 C21X C32X 119.4 .
C35 C21X C32X C3J -66.2 .
C1VV O4VV C15V C45V 4.7 .
C6VV C1VV O4VV C15V -176.7 .
C10E C1T C28 O3G 65.1 .
